data_7037275
loop_
_publ_author_name
'Riley, Laura E.'
'Chan, Antony P. Y.'
'Taylor, James'
'Man, Wing Y.'
'Ellis, David'
'Rosair, Georgina M.'
'Welch, Alan J.'
'Sivaev, Igor B.'

_publ_section_title
;
 Unprecedented flexibility of the 1,1'-bis(o-carborane) ligand:
 catalytically-active species stabilised by B-agostic B-H&#x21C0;Ru
 interactions.
;
_journal_issue 3
_journal_name_full 'Dalton transactions (Cambridge, England : 2003)'
_journal_page_first 1127
_journal_page_last 1137
_journal_paper_doi 10.1039/c5dt03417e
_journal_volume 45
_journal_year 2016
_chemical_formula_moiety 'C40 H50 B20 P2 Ru'
_chemical_formula_sum 'C40 H50 B20 P2 Ru'
_chemical_formula_weight 910.01
_space_group_crystal_system triclinic
_space_group_IT_number 2
_space_group_name_Hall '-P 1'
_space_group_name_H-M_alt 'P -1'
_symmetry_space_group_name_Hall '-P 1'
_symmetry_space_group_name_H-M 'P -1'
_atom_sites_solution_hydrogens mixed
_atom_sites_solution_primary direct
_audit_creation_date 2015-07-06
_audit_creation_method
;
Olex2 1.2
(compiled 2013.12.10 svn.r2850 for OlexSys, GUI svn.r4736)
;
_audit_update_record
;
2015-08-11 deposited with the CCDC.
2015-11-13 downloaded from the CCDC.
;
_cell_angle_alpha 81.178(5)
_cell_angle_beta 80.736(5)
_cell_angle_gamma 85.546(5)
_cell_formula_units_Z 2
_cell_length_a 11.2062(9)
_cell_length_b 11.5418(10)
_cell_length_c 17.9159(17)
_cell_measurement_reflns_used 6067
_cell_measurement_temperature 100(2)
_cell_measurement_theta_max 27.629
_cell_measurement_theta_min 2.328
_cell_volume 2256.6(3)
_computing_data_reduction 'SAINT v7.68A (Bruker, 2009)'
_computing_molecular_graphics 'Olex2 (Dolomanov et al., 2009)'
_computing_publication_material 'Olex2 (Dolomanov et al., 2009)'
_computing_structure_refinement 'XL (Sheldrick, 2008)'
_computing_structure_solution 'ShelXS (Sheldrick, 2008)'
_diffrn_ambient_temperature 100.0(2)
_diffrn_measured_fraction_theta_full 0.991
_diffrn_measured_fraction_theta_max 0.977
_diffrn_measurement_device_type 'Bruker APEX-II CCD'
_diffrn_measurement_method '\f and \w scans'
_diffrn_radiation_monochromator graphite
_diffrn_radiation_type MoK\a
_diffrn_radiation_wavelength 0.71073
_diffrn_reflns_av_R_equivalents 0.0753
_diffrn_reflns_av_unetI/netI 0.0860
_diffrn_reflns_laue_measured_fraction_full 0.991
_diffrn_reflns_laue_measured_fraction_max 0.977
_diffrn_reflns_limit_h_max 14
_diffrn_reflns_limit_h_min -14
_diffrn_reflns_limit_k_max 15
_diffrn_reflns_limit_k_min -15
_diffrn_reflns_limit_l_max 23
_diffrn_reflns_limit_l_min -23
_diffrn_reflns_number 39226
_diffrn_reflns_point_group_measured_fraction_full 0.991
_diffrn_reflns_point_group_measured_fraction_max 0.977
_diffrn_reflns_theta_full 26.000
_diffrn_reflns_theta_max 27.776
_diffrn_reflns_theta_min 1.164
_diffrn_standards_number 0
_exptl_absorpt_coefficient_mu 0.451
_exptl_absorpt_correction_T_max 0.9902
_exptl_absorpt_correction_T_min 0.8931
_exptl_absorpt_correction_type multi-scan
_exptl_absorpt_process_details
;
SADABS-2008/1 (Bruker,2008) was used for absorption correction.
wR2(int) was 0.0742 before and 0.0638 after correction.
The Ratio of minimum to maximum transmission is 0.9019.
The \l/2 correction factor is 0.0015.
;
_exptl_crystal_colour orange
_exptl_crystal_colour_primary orange
_exptl_crystal_density_diffrn 1.339
_exptl_crystal_description plate
_exptl_crystal_F_000 928
_exptl_crystal_size_max 0.38
_exptl_crystal_size_mid 0.2
_exptl_crystal_size_min 0.06
_refine_diff_density_max 1.754
_refine_diff_density_min -1.310
_refine_diff_density_rms 0.117
_refine_ls_extinction_method none
_refine_ls_goodness_of_fit_ref 1.229
_refine_ls_hydrogen_treatment mixed
_refine_ls_matrix_type full
_refine_ls_number_parameters 639
_refine_ls_number_reflns 10414
_refine_ls_number_restraints 0
_refine_ls_restrained_S_all 1.229
_refine_ls_R_factor_all 0.1099
_refine_ls_R_factor_gt 0.0927
_refine_ls_shift/su_max 0.001
_refine_ls_shift/su_mean 0.000
_refine_ls_structure_factor_coef Fsqd
_refine_ls_weighting_details 'w=1/[\s^2^(Fo^2^)+11.4762P] where P=(Fo^2^+2Fc^2^)/3'
_refine_ls_weighting_scheme calc
_refine_ls_wR_factor_gt 0.1532
_refine_ls_wR_factor_ref 0.1597
_reflns_Friedel_coverage 0.000
_reflns_number_gt 8961
_reflns_number_total 10414
_reflns_threshold_expression 'I > 2\s(I)'
_cod_data_source_file c5dt03417e2.cif
_cod_data_source_block 5186
_cod_depositor_comments 'Adding full bibliography for 7037273--7037280.cif.'
_cod_database_code 7037275
_shelxl_version_number 2014/6
_shelx_space_group_comment
;
The symmetry employed for this shelxl refinement is uniquely defined
by the following loop, which should always be used as a source of
symmetry information in preference to the above space-group names.
They are only intended as comments.
;
_shelx_estimated_absorpt_t_max 0.973
_shelx_estimated_absorpt_t_min 0.847
_olex2_refinement_description
;
1. Fixed Uiso
 At 1.2 times of:
  All B(H) groups, All C(H) groups
2. Shared sites
{C2, B2}
{B3, C3}
3. Uiso/Uaniso restraints and constraints
Uanis(C3) = Uanis(B3)
Uanis(B2) = Uanis(C2)
4. Others
 Sof(Ru1A)=1-FVAR(1)
 Sof(Ru1)=FVAR(1)
 Sof(H2)=Sof(B2)=Sof(C3)=1-FVAR(2)
 Sof(C2)=Sof(B3)=Sof(H3)=FVAR(2)
 Fixed Uiso: H2(0.025)
5.a Everything fixed:
 H2
5.b Aromatic/amide H refined with riding coordinates:
 C102(H102), C103(H103), C104(H104), C105(H105), C106(H106), C112(H112),
 C113(H113), C114(H114), C115(H115), C116(H116), C122(H122), C123(H123),
 C124(H124), C125(H125), C126(H126), C202(H202), C203(H203), C204(H204),
 C205(H205), C206(H206), C212(H212), C213(H213), C214(H214), C215(H215),
 C216(H216), C222(H222), C223(H223), C224(H224), C225(H225), C226(H226)
;

loop_
_space_group_symop_operation_xyz
'x, y, z'
'-x, -y, -z'

loop_
_atom_site_label
_atom_site_type_symbol
_atom_site_fract_x
_atom_site_fract_y
_atom_site_fract_z
_atom_site_U_iso_or_equiv
_atom_site_adp_type
_atom_site_occupancy
_atom_site_site_symmetry_order
_atom_site_calc_flag
_atom_site_refinement_flags_posn
_atom_site_refinement_flags_occupancy
_atom_site_disorder_assembly
_atom_site_disorder_group
C1' C -0.0964(4) -0.6364(4) -0.6422(3) 0.0141(10) Uani 1 1 d . . . .
P1 P -0.37954(11) -0.73707(11) -0.77392(7) 0.0118(3) Uani 1 1 d . . . .
Ru1 Ru -0.17989(5) -0.78058(4) -0.76232(4) 0.00704(17) Uani 0.803(2) 1 d . P A .
H2 H -0.2003 -0.6481 -0.7713 0.025 Uiso 0.1955 1 d . P A 2
C2' C -0.2396(5) -0.5960(6) -0.6290(3) 0.0306(14) Uani 1 1 d . . . .
H2' H -0.281(6) -0.537(5) -0.668(4) 0.037 Uiso 1 1 d R . . .
P2 P -0.17083(11) -0.99458(11) -0.75491(7) 0.0140(3) Uani 1 1 d . . . .
B3' B -0.2036(6) -0.7477(6) -0.6482(4) 0.0295(16) Uani 1 1 d . . . .
B4' B -0.0763(6) -0.7772(6) -0.5968(4) 0.0278(15) Uani 1 1 d . . . .
H4' H -0.005(5) -0.834(5) -0.615(3) 0.033 Uiso 1 1 d R . . .
B5' B -0.0364(6) -0.6525(6) -0.5584(4) 0.0283(15) Uani 1 1 d . . . .
H5' H 0.055(6) -0.639(5) -0.565(3) 0.034 Uiso 1 1 d R . . .
B6' B -0.1430(7) -0.5323(6) -0.5813(4) 0.0301(16) Uani 1 1 d . . . .
H6' H -0.116(5) -0.441(5) -0.604(3) 0.036 Uiso 1 1 d R . . .
B7' B -0.3241(6) -0.7038(6) -0.5757(4) 0.0272(14) Uani 1 1 d . . . .
H7' H -0.425(5) -0.696(5) -0.583(3) 0.033 Uiso 1 1 d R . . .
B8' B -0.2227(6) -0.8179(5) -0.5502(3) 0.0208(13) Uani 1 1 d . . . .
H8' H -0.251(5) -0.906(5) -0.537(3) 0.025 Uiso 1 1 d R . . .
B9' B -0.1179(6) -0.7674(6) -0.4982(4) 0.0259(15) Uani 1 1 d . . . .
H9' H -0.076(5) -0.828(5) -0.459(3) 0.031 Uiso 1 1 d R . . .
B10' B -0.1626(7) -0.6146(7) -0.4888(4) 0.0371(19) Uani 1 1 d . . . .
H10' H -0.150(6) -0.569(6) -0.444(4) 0.044 Uiso 1 1 d R . . .
B11' B -0.2918(7) -0.5772(6) -0.5369(4) 0.0316(16) Uani 1 1 d . . . .
H11' H -0.364(6) -0.510(5) -0.529(4) 0.038 Uiso 1 1 d R . . .
B12' B -0.2730(6) -0.7199(6) -0.4826(4) 0.0264(14) Uani 1 1 d . . . .
H12' H -0.328(5) -0.743(5) -0.428(3) 0.032 Uiso 1 1 d R . . .
C101 C -0.4987(4) -0.8342(4) -0.7220(3) 0.0131(9) Uani 1 1 d . . . .
C102 C -0.4785(5) -0.9048(4) -0.6534(3) 0.0177(10) Uani 1 1 d . . . .
H102 H -0.4039 -0.9029 -0.6350 0.021 Uiso 1 1 calc R . . .
C103 C -0.5684(5) -0.9784(5) -0.6117(3) 0.0227(12) Uani 1 1 d . . . .
H103 H -0.5544 -1.0254 -0.5652 0.027 Uiso 1 1 calc R . . .
C104 C -0.6776(5) -0.9823(4) -0.6388(3) 0.0215(12) Uani 1 1 d . . . .
H104 H -0.7385 -1.0313 -0.6104 0.026 Uiso 1 1 calc R . . .
C105 C -0.6977(5) -0.9143(4) -0.7074(3) 0.0206(11) Uani 1 1 d . . . .
H105 H -0.7719 -0.9177 -0.7260 0.025 Uiso 1 1 calc R . . .
C106 C -0.6088(5) -0.8410(5) -0.7489(3) 0.0223(12) Uani 1 1 d . . . .
H106 H -0.6230 -0.7954 -0.7958 0.027 Uiso 1 1 calc R . . .
C111 C -0.4454(4) -0.5899(4) -0.7538(3) 0.0132(10) Uani 1 1 d . . . .
C112 C -0.3948(5) -0.4887(4) -0.8001(3) 0.0226(12) Uani 1 1 d . . . .
H112 H -0.3304 -0.4974 -0.8407 0.027 Uiso 1 1 calc R . . .
C113 C -0.4400(5) -0.3767(4) -0.7859(3) 0.0216(12) Uani 1 1 d . . . .
H113 H -0.4053 -0.3096 -0.8167 0.026 Uiso 1 1 calc R . . .
C114 C -0.5344(5) -0.3620(5) -0.7276(3) 0.0205(11) Uani 1 1 d . . . .
H114 H -0.5639 -0.2853 -0.7183 0.025 Uiso 1 1 calc R . . .
C115 C -0.5866(5) -0.4608(5) -0.6820(3) 0.0232(12) Uani 1 1 d . . . .
H115 H -0.6518 -0.4512 -0.6420 0.028 Uiso 1 1 calc R . . .
C116 C -0.5420(5) -0.5735(5) -0.6958(3) 0.0200(11) Uani 1 1 d . . . .
H116 H -0.5781 -0.6401 -0.6652 0.024 Uiso 1 1 calc R . . .
C121 C -0.3906(4) -0.7234(4) -0.8770(3) 0.0152(10) Uani 1 1 d . . . .
C122 C -0.4884(5) -0.6627(4) -0.9092(3) 0.0190(11) Uani 1 1 d . . . .
H122 H -0.5537 -0.6290 -0.8773 0.023 Uiso 1 1 calc R . . .
C123 C -0.4901(5) -0.6517(5) -0.9885(3) 0.0248(13) Uani 1 1 d . . . .
H123 H -0.5577 -0.6131 -1.0095 0.030 Uiso 1 1 calc R . . .
C124 C -0.3935(6) -0.6971(5) -1.0360(3) 0.0285(14) Uani 1 1 d . . . .
H124 H -0.3950 -0.6891 -1.0894 0.034 Uiso 1 1 calc R . . .
C125 C -0.2929(5) -0.7551(5) -1.0053(3) 0.0257(12) Uani 1 1 d . . . .
H125 H -0.2256 -0.7848 -1.0377 0.031 Uiso 1 1 calc R . . .
C126 C -0.2938(5) -0.7682(4) -0.9262(3) 0.0181(11) Uani 1 1 d . . . .
H126 H -0.2269 -0.8085 -0.9053 0.022 Uiso 1 1 calc R . . .
C201 C -0.2288(4) -1.0964(4) -0.6686(3) 0.0145(10) Uani 1 1 d . . . .
C202 C -0.3192(5) -1.1748(4) -0.6663(3) 0.0182(11) Uani 1 1 d . . . .
H202 H -0.3525 -1.1791 -0.7112 0.022 Uiso 1 1 calc R . . .
C203 C -0.3608(5) -1.2472(5) -0.5980(3) 0.0244(12) Uani 1 1 d . . . .
H203 H -0.4226 -1.2995 -0.5970 0.029 Uiso 1 1 calc R . . .
C204 C -0.3119(5) -1.2426(5) -0.5319(3) 0.0249(12) Uani 1 1 d . . . .
H204 H -0.3413 -1.2909 -0.4857 0.030 Uiso 1 1 calc R . . .
C205 C -0.2202(5) -1.1674(5) -0.5335(3) 0.0227(12) Uani 1 1 d . . . .
H205 H -0.1851 -1.1658 -0.4888 0.027 Uiso 1 1 calc R . . .
C206 C -0.1794(5) -1.0935(4) -0.6014(3) 0.0180(10) Uani 1 1 d . . . .
H206 H -0.1179 -1.0411 -0.6020 0.022 Uiso 1 1 calc R . . .
C211 C -0.0089(4) -1.0474(4) -0.7732(3) 0.0154(10) Uani 1 1 d . . . .
C212 C 0.0658(5) -0.9899(4) -0.8379(3) 0.0203(11) Uani 1 1 d . . . .
H212 H 0.0332 -0.9245 -0.8687 0.024 Uiso 1 1 calc R . . .
C213 C 0.1868(5) -1.0286(5) -0.8567(3) 0.0243(12) Uani 1 1 d . . . .
H213 H 0.2349 -0.9905 -0.9009 0.029 Uiso 1 1 calc R . . .
C214 C 0.2372(5) -1.1225(5) -0.8114(3) 0.0231(12) Uani 1 1 d . . . .
H214 H 0.3201 -1.1468 -0.8236 0.028 Uiso 1 1 calc R . . .
C215 C 0.1653(5) -1.1810(4) -0.7475(3) 0.0194(11) Uani 1 1 d . . . .
H215 H 0.1992 -1.2455 -0.7166 0.023 Uiso 1 1 calc R . . .
C216 C 0.0418(4) -1.1437(4) -0.7291(3) 0.0163(10) Uani 1 1 d . . . .
H216 H -0.0070 -1.1846 -0.6864 0.020 Uiso 1 1 calc R . . .
C221 C -0.2315(5) -1.0527(4) -0.8325(3) 0.0156(10) Uani 1 1 d . . . .
C222 C -0.3535(5) -1.0275(4) -0.8422(3) 0.0204(11) Uani 1 1 d . . . .
H222 H -0.4045 -0.9820 -0.8087 0.024 Uiso 1 1 calc R . . .
C223 C -0.4014(5) -1.0682(5) -0.9006(3) 0.0247(12) Uani 1 1 d . . . .
H223 H -0.4839 -1.0504 -0.9063 0.030 Uiso 1 1 calc R . . .
C224 C -0.3272(6) -1.1351(5) -0.9503(3) 0.0279(13) Uani 1 1 d . . . .
H224 H -0.3589 -1.1616 -0.9904 0.033 Uiso 1 1 calc R . . .
C225 C -0.2073(6) -1.1626(6) -0.9411(3) 0.0345(15) Uani 1 1 d . . . .
H225 H -0.1576 -1.2091 -0.9745 0.041 Uiso 1 1 calc R . . .
C226 C -0.1584(5) -1.1223(5) -0.8827(3) 0.0274(13) Uani 1 1 d . . . .
H226 H -0.0761 -1.1418 -0.8770 0.033 Uiso 1 1 calc R . . .
C1 C -0.0274(5) -0.5979(5) -0.7218(3) 0.0191(11) Uani 1 1 d . . . .
B2 B -0.1019(5) -0.6140(6) -0.7945(3) 0.0266(14) Uani 0.20(5) 1 d . P A .
C2 C -0.1019(5) -0.6140(6) -0.7945(3) 0.0266(14) Uani 0.80(5) 1 d . P A 1
B3 B 0.0204(6) -0.7078(6) -0.7770(4) 0.0280(16) Uani 0.80(5) 1 d . P A 1
H3 H -0.032(7) -0.803(6) -0.743(4) 0.034 Uiso 0.80(5) 1 d R P A 1
C3 C 0.0204(6) -0.7078(6) -0.7770(4) 0.0280(16) Uani 0.20(5) 1 d . P A 2
B4 B 0.1284(6) -0.6330(7) -0.7434(4) 0.0295(15) Uani 1 1 d . . . .
H4 H 0.180(5) -0.677(5) -0.693(3) 0.035 Uiso 1 1 d R . . .
B5 B 0.0681(6) -0.4848(6) -0.7426(4) 0.0269(14) Uani 1 1 d . . . .
H5 H 0.087(5) -0.439(5) -0.693(3) 0.032 Uiso 1 1 d R . . .
B6 B -0.0792(7) -0.4730(6) -0.7740(4) 0.0318(17) Uani 1 1 d . . . .
H6 H -0.154(6) -0.428(5) -0.745(4) 0.038 Uiso 1 1 d R . . .
B7 B 0.0054(6) -0.6504(6) -0.8722(4) 0.0248(14) Uani 1 1 d . . . .
H7 H -0.020(5) -0.709(5) -0.904(3) 0.030 Uiso 1 1 d R . . .
B8 B 0.1477(6) -0.6604(6) -0.8416(4) 0.0262(14) Uani 1 1 d . . . .
H8 H 0.227(5) -0.726(5) -0.864(3) 0.031 Uiso 1 1 d R . . .
B9 B 0.1786(7) -0.5201(6) -0.8212(4) 0.0293(15) Uani 1 1 d . . . .
H9 H 0.279(5) -0.484(5) -0.826(3) 0.035 Uiso 1 1 d R . . .
B10 B 0.0536(7) -0.4224(6) -0.8389(4) 0.0291(16) Uani 1 1 d . . . .
H10 H 0.058(5) -0.327(5) -0.856(3) 0.035 Uiso 1 1 d R . . .
B11 B -0.0597(6) -0.5014(7) -0.8695(4) 0.0297(15) Uani 1 1 d . . . .
H11 H -0.121(6) -0.450(5) -0.902(4) 0.036 Uiso 1 1 d R . . .
B12 B 0.0972(7) -0.5299(6) -0.9002(4) 0.0323(16) Uani 1 1 d . . . .
H12 H 0.129(6) -0.505(5) -0.959(4) 0.039 Uiso 1 1 d R . . .
Ru1A Ru -0.2170(2) -0.80711(19) -0.71618(17) 0.0145(8) Uani 0.197(2) 1 d . P A -2

loop_
_atom_site_aniso_label
_atom_site_aniso_U_11
_atom_site_aniso_U_22
_atom_site_aniso_U_33
_atom_site_aniso_U_23
_atom_site_aniso_U_13
_atom_site_aniso_U_12
C1' 0.015(2) 0.015(2) 0.014(2) -0.0031(19) -0.0040(19) -0.0042(19)
P1 0.0120(6) 0.0113(6) 0.0121(6) -0.0009(5) -0.0027(5) -0.0011(5)
Ru1 0.0060(2) 0.0068(2) 0.0090(4) -0.0024(2) -0.0014(2) -0.00089(16)
C2' 0.020(3) 0.040(4) 0.027(3) 0.004(3) 0.001(2) 0.002(3)
P2 0.0136(6) 0.0111(6) 0.0174(6) -0.0014(5) -0.0037(5) -0.0006(5)
B3' 0.026(4) 0.042(4) 0.021(3) 0.005(3) -0.008(3) -0.015(3)
B4' 0.032(4) 0.017(3) 0.028(3) -0.002(3) 0.012(3) 0.001(3)
B5' 0.024(4) 0.039(4) 0.021(3) 0.007(3) -0.007(3) -0.011(3)
B6' 0.042(4) 0.023(3) 0.023(3) -0.007(3) 0.012(3) -0.012(3)
B7' 0.025(4) 0.029(4) 0.025(3) 0.003(3) 0.001(3) -0.004(3)
B8' 0.032(4) 0.022(3) 0.010(3) -0.001(2) -0.004(2) -0.012(3)
B9' 0.022(3) 0.030(4) 0.023(3) 0.012(3) -0.006(3) -0.012(3)
B10' 0.050(5) 0.040(4) 0.024(3) -0.015(3) 0.010(3) -0.032(4)
B11' 0.033(4) 0.025(4) 0.033(4) -0.007(3) 0.007(3) 0.000(3)
B12' 0.037(4) 0.019(3) 0.020(3) -0.005(3) 0.007(3) -0.002(3)
C101 0.015(2) 0.010(2) 0.014(2) -0.0018(18) 0.0010(19) -0.0016(18)
C102 0.018(3) 0.018(3) 0.018(2) -0.001(2) -0.006(2) -0.003(2)
C103 0.027(3) 0.019(3) 0.022(3) 0.001(2) -0.003(2) -0.006(2)
C104 0.016(3) 0.016(3) 0.030(3) -0.001(2) 0.007(2) -0.008(2)
C105 0.018(3) 0.015(3) 0.030(3) -0.004(2) -0.006(2) -0.002(2)
C106 0.018(3) 0.022(3) 0.025(3) 0.005(2) -0.004(2) -0.002(2)
C111 0.014(2) 0.011(2) 0.014(2) -0.0036(19) -0.0024(19) 0.0041(18)
C112 0.031(3) 0.014(3) 0.019(3) 0.002(2) 0.003(2) 0.002(2)
C113 0.030(3) 0.007(2) 0.025(3) 0.003(2) -0.004(2) 0.002(2)
C114 0.019(3) 0.017(3) 0.030(3) -0.010(2) -0.013(2) 0.006(2)
C115 0.020(3) 0.021(3) 0.029(3) -0.012(2) 0.002(2) 0.001(2)
C116 0.019(3) 0.022(3) 0.021(3) -0.007(2) -0.001(2) -0.003(2)
C121 0.015(3) 0.012(2) 0.019(2) -0.0009(19) -0.002(2) -0.0071(19)
C122 0.017(3) 0.019(3) 0.021(3) 0.000(2) -0.006(2) -0.004(2)
C123 0.034(3) 0.018(3) 0.026(3) 0.005(2) -0.017(3) -0.014(2)
C124 0.043(4) 0.031(3) 0.015(3) -0.001(2) -0.007(2) -0.019(3)
C125 0.032(3) 0.026(3) 0.019(3) -0.010(2) 0.006(2) -0.010(2)
C126 0.023(3) 0.015(2) 0.016(2) -0.002(2) 0.000(2) -0.005(2)
C201 0.013(2) 0.010(2) 0.018(2) -0.0013(19) 0.0018(19) 0.0022(18)
C202 0.021(3) 0.015(2) 0.018(3) -0.001(2) -0.003(2) 0.001(2)
C203 0.018(3) 0.016(3) 0.036(3) 0.006(2) -0.002(2) -0.005(2)
C204 0.032(3) 0.014(3) 0.023(3) 0.004(2) 0.007(2) -0.005(2)
C205 0.028(3) 0.018(3) 0.022(3) -0.003(2) -0.003(2) 0.002(2)
C206 0.021(3) 0.013(2) 0.020(3) 0.000(2) -0.003(2) -0.004(2)
C211 0.016(3) 0.012(2) 0.019(2) -0.0038(19) -0.003(2) -0.0041(19)
C212 0.019(3) 0.016(3) 0.023(3) -0.003(2) 0.001(2) 0.006(2)
C213 0.022(3) 0.022(3) 0.025(3) -0.004(2) 0.007(2) 0.001(2)
C214 0.014(3) 0.025(3) 0.029(3) -0.007(2) 0.001(2) -0.002(2)
C215 0.017(3) 0.014(2) 0.026(3) -0.004(2) -0.004(2) 0.001(2)
C216 0.012(2) 0.015(2) 0.023(3) -0.005(2) -0.003(2) 0.0000(19)
C221 0.024(3) 0.008(2) 0.016(2) 0.0004(18) -0.005(2) -0.0074(19)
C222 0.025(3) 0.014(2) 0.024(3) -0.003(2) -0.008(2) -0.001(2)
C223 0.027(3) 0.020(3) 0.028(3) 0.004(2) -0.013(2) -0.007(2)
C224 0.040(4) 0.031(3) 0.014(3) -0.001(2) -0.004(2) -0.021(3)
C225 0.033(4) 0.043(4) 0.029(3) -0.016(3) 0.005(3) -0.009(3)
C226 0.024(3) 0.031(3) 0.029(3) -0.011(3) -0.003(2) -0.001(2)
C1 0.022(3) 0.020(3) 0.016(2) -0.001(2) -0.004(2) -0.002(2)
B2 0.017(3) 0.045(4) 0.018(3) -0.001(3) -0.003(2) -0.009(3)
C2 0.017(3) 0.045(4) 0.018(3) -0.001(3) -0.003(2) -0.009(3)
B3 0.037(4) 0.020(3) 0.022(3) -0.001(3) 0.004(3) 0.002(3)
C3 0.037(4) 0.020(3) 0.022(3) -0.001(3) 0.004(3) 0.002(3)
B4 0.021(3) 0.041(4) 0.029(4) -0.010(3) -0.003(3) -0.010(3)
B5 0.022(3) 0.031(4) 0.028(3) -0.003(3) -0.002(3) -0.012(3)
B6 0.039(4) 0.027(4) 0.019(3) 0.003(3) 0.009(3) 0.019(3)
B7 0.021(3) 0.034(4) 0.020(3) -0.008(3) 0.003(2) -0.011(3)
B8 0.015(3) 0.043(4) 0.022(3) -0.008(3) -0.002(2) -0.005(3)
B9 0.030(4) 0.031(4) 0.026(3) -0.004(3) -0.002(3) -0.004(3)
B10 0.039(4) 0.027(4) 0.022(3) 0.001(3) -0.002(3) -0.023(3)
B11 0.023(4) 0.041(4) 0.022(3) 0.003(3) -0.002(3) -0.002(3)
B12 0.052(5) 0.023(3) 0.018(3) -0.001(3) 0.007(3) -0.003(3)
Ru1A 0.0136(12) 0.0127(11) 0.0181(18) -0.0034(10) -0.0040(11) 0.0003(8)

loop_
_atom_type_symbol
_atom_type_description
_atom_type_scat_dispersion_real
_atom_type_scat_dispersion_imag
_atom_type_scat_source
C C 0.0033 0.0016 'International Tables Vol C Tables 4.2.6.8 and 6.1.1.4'
H H 0.0000 0.0000 'International Tables Vol C Tables 4.2.6.8 and 6.1.1.4'
B B 0.0013 0.0007 'International Tables Vol C Tables 4.2.6.8 and 6.1.1.4'
P P 0.1023 0.0942 'International Tables Vol C Tables 4.2.6.8 and 6.1.1.4'
Ru Ru -1.2594 0.8363 'International Tables Vol C Tables 4.2.6.8 and 6.1.1.4'

loop_
_geom_angle_atom_site_label_1
_geom_angle_atom_site_label_2
_geom_angle_atom_site_label_3
_geom_angle
C2' C1' B3' 63.4(4)
C2' C1' B4' 109.2(4)
C2' C1' B5' 111.5(4)
C2' C1' B6' 62.5(4)
B4' C1' B3' 60.5(4)
B4' C1' B5' 63.2(4)
B4' C1' B6' 114.6(4)
B5' C1' B3' 115.5(4)
B5' C1' B6' 62.8(4)
B6' C1' B3' 118.3(4)
C1 C1' C2' 115.9(4)
C1 C1' B3' 109.2(4)
C1 C1' B4' 120.7(4)
C1 C1' B5' 125.2(4)
C1 C1' B6' 119.4(4)
C101 P1 Ru1 121.19(16)
C101 P1 C111 101.8(2)
C101 P1 C121 107.2(2)
C101 P1 Ru1A 102.14(17)
C111 P1 Ru1 117.57(16)
C111 P1 Ru1A 115.93(17)
C121 P1 Ru1 106.85(17)
C121 P1 C111 99.9(2)
C121 P1 Ru1A 127.15(18)
Ru1A P1 Ru1 22.35(7)
P1 Ru1 H2 72.5
P1 Ru1 P2 100.53(5)
P1 Ru1 B3 146.75(16)
P1 Ru1 H3 172(2)
P1 Ru1 C3 146.75(16)
P2 Ru1 H2 172.6
P2 Ru1 H3 84(2)
B3' Ru1 P1 93.5(2)
B3' Ru1 H2 77.8
B3' Ru1 P2 105.5(2)
B3' Ru1 B2 87.6(2)
B3' Ru1 B3 87.4(2)
B3' Ru1 H3 79(2)
B3' Ru1 C3 87.4(2)
B2 Ru1 P1 102.98(16)
B2 Ru1 H2 32.8
B2 Ru1 P2 152.25(17)
B2 Ru1 B3 43.8(2)
B2 Ru1 H3 74(2)
B2 Ru1 C3 43.8(2)
B3 Ru1 P2 111.25(16)
B3 Ru1 H3 31(2)
C3 Ru1 H2 75.2
C3 Ru1 P2 111.25(16)
Ru1A Ru1 P1 77.67(14)
Ru1A Ru1 H2 106.0
Ru1A Ru1 P2 74.28(14)
Ru1A Ru1 B3' 38.5(2)
Ru1A Ru1 B2 125.2(2)
Ru1A Ru1 C3 119.5(2)
C1' C2' H2' 123(3)
C1' C2' B3' 64.3(3)
C1' C2' B6' 62.0(4)
C1' C2' B7' 111.9(5)
C1' C2' B11' 112.5(5)
B3' C2' H2' 119(4)
B6' C2' H2' 114(3)
B6' C2' B3' 118.7(5)
B7' C2' H2' 117(3)
B7' C2' B3' 61.7(4)
B7' C2' B6' 116.0(5)
B7' C2' B11' 63.8(4)
B11' C2' H2' 113(4)
B11' C2' B3' 116.9(5)
B11' C2' B6' 63.1(4)
C201 P2 Ru1 124.33(16)
C201 P2 C211 101.7(2)
C201 P2 C221 102.6(2)
C201 P2 Ru1A 103.28(18)
C211 P2 Ru1 108.40(15)
C211 P2 C221 100.5(2)
C211 P2 Ru1A 118.45(16)
C221 P2 Ru1 115.94(16)
C221 P2 Ru1A 126.64(17)
Ru1A P2 Ru1 21.07(7)
C1' B3' Ru1 107.8(3)
C2' B3' C1' 52.3(3)
C2' B3' Ru1 118.5(4)
B4' B3' C1' 56.1(3)
B4' B3' Ru1 118.3(4)
B4' B3' C2' 97.0(4)
B4' B3' B7' 102.5(4)
B4' B3' B8' 59.1(3)
B7' B3' C1' 97.3(4)
B7' B3' Ru1 139.0(4)
B7' B3' C2' 55.4(4)
B8' B3' C1' 99.3(4)
B8' B3' Ru1 143.4(5)
B8' B3' C2' 97.5(4)
B8' B3' B7' 57.0(4)
Ru1A B3' C1' 128.7(4)
Ru1A B3' Ru1 21.24(15)
Ru1A B3' C2' 131.5(5)
Ru1A B3' B4' 123.4(5)
Ru1A B3' B7' 126.9(5)
Ru1A B3' B8' 124.8(5)
C1' B4' B3' 63.4(4)
C1' B4' H4' 122(3)
C1' B4' B5' 58.5(3)
C1' B4' B8' 105.6(5)
C1' B4' B9' 105.0(4)
B3' B4' H4' 120(3)
B5' B4' B3' 114.0(5)
B5' B4' H4' 116(3)
B8' B4' B3' 60.5(4)
B8' B4' H4' 126(3)
B8' B4' B5' 108.6(5)
B9' B4' B3' 112.3(5)
B9' B4' H4' 120(3)
B9' B4' B5' 60.0(4)
B9' B4' B8' 60.6(3)
C1' B5' B4' 58.3(3)
C1' B5' H5' 115(3)
C1' B5' B6' 59.1(3)
C1' B5' B9' 104.3(4)
C1' B5' B10' 103.8(5)
B4' B5' H5' 116(3)
B4' B5' B6' 107.7(5)
B4' B5' B10' 107.3(5)
B6' B5' H5' 121(3)
B6' B5' B10' 58.8(4)
B9' B5' B4' 59.2(4)
B9' B5' H5' 128(3)
B9' B5' B6' 108.1(5)
B9' B5' B10' 61.0(4)
B10' B5' H5' 132(3)
C1' B6' C2' 55.5(3)
C1' B6' B5' 58.1(4)
C1' B6' H6' 116(3)
C1' B6' B10' 104.5(5)
C1' B6' B11' 102.5(4)
C2' B6' B5' 102.4(5)
C2' B6' H6' 119(3)
C2' B6' B10' 103.3(4)
C2' B6' B11' 57.2(4)
B5' B6' H6' 123(3)
B5' B6' B11' 107.4(5)
B10' B6' B5' 60.6(4)
B10' B6' H6' 133(3)
B10' B6' B11' 60.2(4)
B11' B6' H6' 127(3)
C2' B7' B3' 62.9(4)
C2' B7' H7' 115(3)
C2' B7' B8' 106.0(5)
C2' B7' B11' 58.2(4)
C2' B7' B12' 103.6(5)
B3' B7' H7' 123(3)
B3' B7' B12' 111.0(5)
B8' B7' B3' 61.2(4)
B8' B7' H7' 135(3)
B8' B7' B11' 108.5(5)
B8' B7' B12' 59.9(4)
B11' B7' B3' 113.2(5)
B11' B7' H7' 108(3)
B11' B7' B12' 59.4(4)
B12' B7' H7' 123(3)
B3' B8' H8' 119(3)
B4' B8' B3' 60.4(4)
B4' B8' H8' 125(3)
B4' B8' B9' 59.4(4)
B7' B8' B3' 61.8(4)
B7' B8' B4' 107.1(4)
B7' B8' H8' 120(3)
B7' B8' B9' 109.5(5)
B7' B8' B12' 62.8(4)
B9' B8' B3' 111.2(4)
B9' B8' H8' 121(3)
B12' B8' B3' 113.9(5)
B12' B8' B4' 107.3(4)
B12' B8' H8' 118(3)
B12' B8' B9' 59.5(4)
B4' B9' B5' 60.9(4)
B4' B9' B8' 59.9(4)
B4' B9' H9' 118(3)
B4' B9' B10' 107.8(4)
B4' B9' B12' 107.9(5)
B5' B9' B8' 108.8(4)
B5' B9' H9' 121(3)
B5' B9' B10' 60.0(4)
B8' B9' H9' 119(3)
B8' B9' B10' 107.1(5)
B10' B9' H9' 126(3)
B12' B9' B5' 108.3(5)
B12' B9' B8' 59.8(4)
B12' B9' H9' 124(3)
B12' B9' B10' 59.4(4)
B5' B10' B9' 59.0(4)
B5' B10' H10' 121(4)
B6' B10' B5' 60.6(4)
B6' B10' B9' 108.0(5)
B6' B10' H10' 116(4)
B6' B10' B11' 60.9(4)
B6' B10' B12' 109.7(5)
B9' B10' H10' 127(4)
B11' B10' B5' 107.9(5)
B11' B10' B9' 106.6(5)
B11' B10' H10' 120(4)
B12' B10' B5' 107.2(5)
B12' B10' B9' 59.0(4)
B12' B10' H10' 125(4)
B12' B10' B11' 60.3(4)
C2' B11' B6' 59.7(4)
C2' B11' B7' 58.0(4)
C2' B11' B10' 104.2(5)
C2' B11' H11' 116(3)
C2' B11' B12' 104.8(5)
B6' B11' H11' 118(3)
B7' B11' B6' 108.5(5)
B7' B11' H11' 118(3)
B10' B11' B6' 58.9(4)
B10' B11' B7' 108.2(5)
B10' B11' H11' 130(3)
B10' B11' B12' 59.5(4)
B12' B11' B6' 107.4(5)
B12' B11' B7' 61.2(4)
B12' B11' H11' 129(3)
B7' B12' H12' 126(3)
B8' B12' B7' 57.3(4)
B8' B12' B10' 109.5(5)
B8' B12' B11' 106.3(4)
B8' B12' H12' 125(3)
B9' B12' B7' 106.0(4)
B9' B12' B8' 60.6(4)
B9' B12' B10' 61.7(4)
B9' B12' B11' 108.6(5)
B9' B12' H12' 121(3)
B10' B12' B7' 107.4(5)
B10' B12' B11' 60.2(4)
B10' B12' H12' 118(3)
B11' B12' B7' 59.4(4)
B11' B12' H12' 120(3)
C102 C101 P1 119.0(4)
C106 C101 P1 122.5(4)
C106 C101 C102 118.6(4)
C101 C102 H102 119.8
C101 C102 C103 120.4(5)
C103 C102 H102 119.8
C102 C103 H103 120.0
C104 C103 C102 120.0(5)
C104 C103 H103 120.0
C103 C104 H104 120.0
C103 C104 C105 120.0(5)
C105 C104 H104 120.0
C104 C105 H105 119.9
C104 C105 C106 120.1(5)
C106 C105 H105 119.9
C101 C106 H106 119.6
C105 C106 C101 120.8(5)
C105 C106 H106 119.6
C112 C111 P1 118.2(4)
C116 C111 P1 123.5(4)
C116 C111 C112 118.3(5)
C111 C112 H112 120.0
C113 C112 C111 119.9(5)
C113 C112 H112 120.0
C112 C113 H113 119.5
C114 C113 C112 121.0(5)
C114 C113 H113 119.5
C113 C114 H114 120.1
C113 C114 C115 119.8(5)
C115 C114 H114 120.1
C114 C115 H115 120.2
C116 C115 C114 119.6(5)
C116 C115 H115 120.2
C111 C116 C115 121.2(5)
C111 C116 H116 119.4
C115 C116 H116 119.4
C122 C121 P1 122.9(4)
C126 C121 P1 118.8(4)
C126 C121 C122 118.1(5)
C121 C122 H122 119.8
C121 C122 C123 120.5(5)
C123 C122 H122 119.8
C122 C123 H123 119.9
C124 C123 C122 120.3(5)
C124 C123 H123 119.9
C123 C124 H124 119.9
C123 C124 C125 120.2(5)
C125 C124 H124 119.9
C124 C125 H125 120.6
C126 C125 C124 118.9(5)
C126 C125 H125 120.6
C121 C126 H126 119.0
C125 C126 C121 121.9(5)
C125 C126 H126 119.0
C202 C201 P2 123.8(4)
C202 C201 C206 118.5(4)
C206 C201 P2 117.7(4)
C201 C202 H202 119.8
C201 C202 C203 120.5(5)
C203 C202 H202 119.8
C202 C203 H203 119.8
C204 C203 C202 120.4(5)
C204 C203 H203 119.8
C203 C204 H204 120.0
C205 C204 C203 119.9(5)
C205 C204 H204 120.0
C204 C205 H205 120.0
C204 C205 C206 119.9(5)
C206 C205 H205 120.0
C201 C206 H206 119.6
C205 C206 C201 120.8(5)
C205 C206 H206 119.6
C212 C211 P2 117.9(4)
C216 C211 P2 123.8(4)
C216 C211 C212 118.2(5)
C211 C212 H212 119.6
C213 C212 C211 120.8(5)
C213 C212 H212 119.6
C212 C213 H213 119.7
C214 C213 C212 120.5(5)
C214 C213 H213 119.7
C213 C214 H214 120.1
C213 C214 C215 119.8(5)
C215 C214 H214 120.1
C214 C215 H215 120.1
C214 C215 C216 119.8(5)
C216 C215 H215 120.1
C211 C216 C215 120.8(5)
C211 C216 H216 119.6
C215 C216 H216 119.6
C222 C221 P2 119.9(4)
C222 C221 C226 118.0(5)
C226 C221 P2 122.2(4)
C221 C222 H222 119.4
C223 C222 C221 121.3(5)
C223 C222 H222 119.4
C222 C223 H223 120.1
C224 C223 C222 119.8(5)
C224 C223 H223 120.1
C223 C224 H224 120.0
C225 C224 C223 119.9(5)
C225 C224 H224 120.0
C224 C225 H225 119.6
C224 C225 C226 120.7(6)
C226 C225 H225 119.6
C221 C226 H226 119.9
C225 C226 C221 120.3(5)
C225 C226 H226 119.9
C1' C1 B2 114.4(4)
C1' C1 B3 116.3(4)
C1' C1 C3 116.3(4)
C1' C1 B4 120.8(4)
C1' C1 B5 123.7(4)
C1' C1 B6 118.1(4)
B2 C1 B3 60.3(4)
B2 C1 C3 60.3(4)
B2 C1 B4 111.6(4)
B2 C1 B5 113.9(4)
B2 C1 B6 62.6(4)
B3 C1 B4 61.0(4)
C3 C1 B4 61.0(4)
B5 C1 B3 111.7(4)
B5 C1 C3 111.7(4)
B5 C1 B4 62.2(4)
B6 C1 B3 112.3(4)
B6 C1 C3 112.3(4)
B6 C1 B4 115.1(4)
B6 C1 B5 64.1(4)
Ru1 B2 H2 43.7
C1 B2 Ru1 105.2(3)
C1 B2 H2 111.4
C1 B2 B3 60.7(3)
C1 B2 C3 60.7(3)
C1 B2 B6 59.1(3)
C1 B2 B7 108.6(4)
C1 B2 B11 107.3(4)
B3 B2 Ru1 77.0(3)
B3 B2 B6 109.9(4)
B3 B2 B7 60.7(4)
B3 B2 B11 110.8(4)
C3 B2 Ru1 77.0(3)
C3 B2 H2 117.9
C3 B2 B6 109.9(4)
C3 B2 B7 60.7(4)
C3 B2 B11 110.8(4)
B6 B2 Ru1 150.4(4)
B6 B2 H2 114.8
B7 B2 Ru1 97.9(4)
B7 B2 H2 130.2
B7 B2 B6 110.6(4)
B11 B2 Ru1 146.0(4)
B11 B2 H2 128.0
B11 B2 B6 60.2(4)
B11 B2 B7 62.3(4)
Ru1 B3 H3 44(3)
C1 B3 Ru1 93.3(3)
C1 B3 H3 108(3)
C1 B3 B4 60.3(4)
C1 B3 B7 107.5(4)
C1 B3 B8 107.6(5)
B2 B3 Ru1 59.2(3)
B2 B3 C1 59.0(3)
B2 B3 H3 102(3)
B2 B3 B4 110.0(5)
B2 B3 B7 61.0(4)
B2 B3 B8 108.9(5)
B4 B3 Ru1 150.5(4)
B4 B3 H3 127(3)
B7 B3 Ru1 88.3(3)
B7 B3 H3 121(3)
B7 B3 B4 111.1(5)
B8 B3 Ru1 145.8(4)
B8 B3 H3 141(3)
B8 B3 B4 61.9(4)
B8 B3 B7 60.0(4)
C1 C3 Ru1 93.3(3)
C1 C3 B4 60.3(4)
C1 C3 B7 107.5(4)
C1 C3 B8 107.6(5)
B2 C3 Ru1 59.2(3)
B2 C3 C1 59.0(3)
B2 C3 B4 110.0(5)
B2 C3 B7 61.0(4)
B2 C3 B8 108.9(5)
B4 C3 Ru1 150.5(4)
B7 C3 Ru1 88.3(3)
B7 C3 B4 111.1(5)
B8 C3 Ru1 145.8(4)
B8 C3 B4 61.9(4)
B8 C3 B7 60.0(4)
C1 B4 B3 58.7(3)
C1 B4 C3 58.7(3)
C1 B4 H4 118(3)
C1 B4 B5 57.7(4)
C1 B4 B8 103.8(4)
C1 B4 B9 103.4(5)
B3 B4 H4 122(3)
B3 B4 B5 106.1(5)
B3 B4 B8 58.6(4)
B3 B4 B9 105.4(5)
C3 B4 H4 122(3)
C3 B4 B5 106.1(5)
C3 B4 B8 58.6(4)
C3 B4 B9 105.4(5)
B5 B4 H4 119(3)
B5 B4 B8 106.8(5)
B5 B4 B9 59.8(4)
B8 B4 H4 129(3)
B9 B4 H4 128(3)
B9 B4 B8 59.2(4)
C1 B5 B4 60.1(4)
C1 B5 H5 119(3)
C1 B5 B6 57.9(3)
C1 B5 B9 105.8(5)
C1 B5 B10 104.7(4)
B4 B5 H5 116(3)
B4 B5 B6 108.4(5)
B4 B5 B9 60.5(4)
B4 B5 B10 108.0(5)
B6 B5 H5 123(3)
B9 B5 H5 125(3)
B9 B5 B6 107.4(5)
B10 B5 H5 129(3)
B10 B5 B6 60.2(4)
B10 B5 B9 59.0(4)
C1 B6 B2 58.3(3)
C1 B6 B5 58.0(4)
C1 B6 H6 114(3)
C1 B6 B10 104.0(5)
C1 B6 B11 106.0(5)
B2 B6 B5 105.6(4)
B2 B6 H6 117(3)
B2 B6 B10 106.0(4)
B5 B6 H6 121(3)
B10 B6 B5 59.2(4)
B10 B6 H6 132(3)
B11 B6 B2 59.4(4)
B11 B6 B5 108.7(5)
B11 B6 H6 127(3)
B11 B6 B10 61.0(4)
B2 B7 H7 116(3)
B2 B7 B11 58.5(4)
B3 B7 B2 58.3(3)
B3 B7 H7 115(3)
B3 B7 B11 105.8(4)
C3 B7 B2 58.3(3)
C3 B7 H7 115(3)
C3 B7 B11 105.8(4)
B8 B7 B2 106.5(4)
B8 B7 B3 59.7(4)
B8 B7 C3 59.7(4)
B8 B7 H7 123(3)
B8 B7 B11 108.7(5)
B11 B7 H7 125(3)
B12 B7 B2 106.0(5)
B12 B7 B3 108.0(5)
B12 B7 C3 108.0(5)
B12 B7 H7 131(3)
B12 B7 B8 61.9(4)
B12 B7 B11 59.5(4)
B3 B8 B4 59.5(4)
B3 B8 B7 60.2(4)
B3 B8 H8 122(3)
B3 B8 B9 106.9(5)
B3 B8 B12 106.2(5)
C3 B8 B4 59.5(4)
C3 B8 B7 60.2(4)
C3 B8 H8 122(3)
C3 B8 B9 106.9(5)
C3 B8 B12 106.2(5)
B4 B8 H8 120(3)
B7 B8 B4 109.2(5)
B7 B8 H8 122(3)
B7 B8 B9 108.9(5)
B7 B8 B12 59.1(4)
B9 B8 B4 60.2(4)
B9 B8 H8 121(3)
B9 B8 B12 61.1(4)
B12 B8 B4 108.8(5)
B12 B8 H8 123(3)
B4 B9 H9 119(3)
B4 B9 B12 108.2(5)
B5 B9 B4 59.7(4)
B5 B9 H9 117(3)
B5 B9 B12 107.1(5)
B8 B9 B4 60.6(4)
B8 B9 B5 107.8(5)
B8 B9 H9 125(3)
B8 B9 B12 60.0(4)
B10 B9 B4 108.5(5)
B10 B9 B5 60.4(4)
B10 B9 B8 107.8(5)
B10 B9 H9 120(3)
B10 B9 B12 59.0(4)
B12 B9 H9 126(3)
B5 B10 B6 60.6(4)
B5 B10 H10 120(3)
B5 B10 B11 107.6(4)
B6 B10 H10 117(3)
B6 B10 B11 58.3(4)
B9 B10 B5 60.5(4)
B9 B10 B6 108.9(5)
B9 B10 H10 125(3)
B9 B10 B11 109.1(5)
B9 B10 B12 62.1(4)
B11 B10 H10 120(3)
B12 B10 B5 109.6(5)
B12 B10 B6 106.8(5)
B12 B10 H10 125(3)
B12 B10 B11 59.4(4)
B2 B11 B6 60.3(4)
B2 B11 B7 59.2(4)
B2 B11 B10 106.4(5)
B2 B11 H11 124(3)
B2 B11 B12 105.7(5)
B6 B11 B7 108.3(5)
B6 B11 B10 60.6(4)
B6 B11 H11 112(3)
B6 B11 B12 108.4(5)
B7 B11 H11 132(3)
B10 B11 B7 105.5(5)
B10 B11 H11 116(3)
B12 B11 B7 58.5(4)
B12 B11 B10 59.0(4)
B12 B11 H11 126(3)
B7 B12 B8 59.1(4)
B7 B12 B9 107.2(5)
B7 B12 B10 110.3(5)
B7 B12 B11 62.0(4)
B7 B12 H12 119(3)
B8 B12 B9 58.9(4)
B8 B12 H12 125(3)
B9 B12 H12 126(3)
B10 B12 B8 106.7(5)
B10 B12 B9 58.8(4)
B10 B12 B11 61.6(4)
B10 B12 H12 121(3)
B11 B12 B8 108.4(5)
B11 B12 B9 108.3(5)
B11 B12 H12 116(3)
P1 Ru1A P2 103.57(9)
Ru1 Ru1A P1 79.98(15)
Ru1 Ru1A P2 84.64(16)
Ru1 Ru1A B3' 120.3(3)
B3' Ru1A P1 114.0(3)
B3' Ru1A P2 137.3(3)

loop_
_geom_bond_atom_site_label_1
_geom_bond_atom_site_label_2
_geom_bond_distance
C1' C2' 1.625(8)
C1' B3' 1.852(8)
C1' B4' 1.718(8)
C1' B5' 1.721(8)
C1' B6' 1.740(8)
C1' C1 1.526(7)
P1 Ru1 2.2900(13)
P1 C101 1.849(5)
P1 C111 1.862(5)
P1 C121 1.852(5)
P1 Ru1A 2.272(2)
Ru1 H2 1.5157
Ru1 P2 2.4481(13)
Ru1 B3' 2.108(7)
Ru1 B2 2.133(6)
Ru1 B3 2.419(7)
Ru1 H3 1.74(7)
Ru1 C3 2.419(7)
Ru1 Ru1A 0.884(3)
C2' H2' 1.03(6)
C2' B3' 1.836(10)
C2' B6' 1.749(10)
C2' B7' 1.698(9)
C2' B11' 1.701(9)
P2 C201 1.853(5)
P2 C211 1.863(5)
P2 C221 1.872(5)
P2 Ru1A 2.367(2)
B3' B4' 1.803(10)
B3' B7' 1.815(10)
B3' B8' 1.805(8)
B3' Ru1A 1.520(7)
B4' H4' 1.04(6)
B4' B5' 1.801(10)
B4' B8' 1.780(9)
B4' B9' 1.771(10)
B5' H5' 1.04(6)
B5' B6' 1.802(11)
B5' B9' 1.785(9)
B5' B10' 1.803(11)
B6' H6' 1.11(6)
B6' B10' 1.769(10)
B6' B11' 1.806(10)
B7' H7' 1.16(6)
B7' B8' 1.728(10)
B7' B11' 1.796(10)
B7' B12' 1.828(10)
B8' H8' 1.06(5)
B8' B9' 1.793(9)
B8' B12' 1.778(9)
B9' H9' 1.05(6)
B9' B10' 1.821(11)
B9' B12' 1.773(10)
B10' H10' 1.06(7)
B10' B11' 1.793(12)
B10' B12' 1.781(9)
B11' H11' 1.09(6)
B11' B12' 1.796(10)
B12' H12' 1.08(6)
C101 C102 1.408(7)
C101 C106 1.406(7)
C102 H102 0.9500
C102 C103 1.410(7)
C103 H103 0.9500
C103 C104 1.394(7)
C104 H104 0.9500
C104 C105 1.394(7)
C105 H105 0.9500
C105 C106 1.400(7)
C106 H106 0.9500
C111 C112 1.424(7)
C111 C116 1.396(7)
C112 H112 0.9500
C112 C113 1.397(7)
C113 H113 0.9500
C113 C114 1.381(8)
C114 H114 0.9500
C114 C115 1.404(7)
C115 H115 0.9500
C115 C116 1.401(7)
C116 H116 0.9500
C121 C122 1.410(7)
C121 C126 1.402(7)
C122 H122 0.9500
C122 C123 1.410(7)
C123 H123 0.9500
C123 C124 1.386(8)
C124 H124 0.9500
C124 C125 1.412(8)
C125 H125 0.9500
C125 C126 1.400(7)
C126 H126 0.9500
C201 C202 1.402(7)
C201 C206 1.408(7)
C202 H202 0.9500
C202 C203 1.405(7)
C203 H203 0.9500
C203 C204 1.392(8)
C204 H204 0.9500
C204 C205 1.390(7)
C205 H205 0.9500
C205 C206 1.407(7)
C206 H206 0.9500
C211 C212 1.423(7)
C211 C216 1.400(7)
C212 H212 0.9500
C212 C213 1.398(7)
C213 H213 0.9500
C213 C214 1.391(8)
C214 H214 0.9500
C214 C215 1.402(7)
C215 H215 0.9500
C215 C216 1.419(7)
C216 H216 0.9500
C221 C222 1.410(7)
C221 C226 1.417(7)
C222 H222 0.9500
C222 C223 1.404(7)
C223 H223 0.9500
C223 C224 1.397(8)
C224 H224 0.9500
C224 C225 1.386(9)
C225 H225 0.9500
C225 C226 1.409(8)
C226 H226 0.9500
C1 B2 1.696(7)
C1 B3 1.727(8)
C1 C3 1.727(8)
C1 B4 1.756(9)
C1 B5 1.712(8)
C1 B6 1.710(8)
B2 H2 1.1885
B2 B3 1.718(9)
B2 C3 1.718(9)
B2 B6 1.769(10)
B2 B7 1.766(9)
B2 B11 1.753(9)
B3 H3 1.30(7)
B3 B4 1.768(10)
B3 B7 1.762(9)
B3 B8 1.752(9)
C3 B4 1.768(10)
C3 B7 1.762(9)
C3 B8 1.752(9)
B4 H4 1.18(6)
B4 B5 1.791(10)
B4 B8 1.811(10)
B4 B9 1.805(10)
B5 H5 1.16(6)
B5 B6 1.816(10)
B5 B9 1.794(10)
B5 B10 1.792(9)
B6 H6 1.06(6)
B6 B10 1.810(10)
B6 B11 1.768(10)
B7 H7 1.03(6)
B7 B8 1.758(9)
B7 B11 1.820(10)
B7 B12 1.757(9)
B8 H8 1.18(6)
B8 B9 1.786(10)
B8 B12 1.806(10)
B9 H9 1.21(6)
B9 B10 1.767(11)
B9 B12 1.825(10)
B10 H10 1.10(6)
B10 B11 1.817(10)
B10 B12 1.771(10)
B11 H11 1.05(6)
B11 B12 1.777(10)
B12 H12 1.06(6)

loop_
_geom_torsion_atom_site_label_1
_geom_torsion_atom_site_label_2
_geom_torsion_atom_site_label_3
_geom_torsion_atom_site_label_4
_geom_torsion
C1' C2' B3' Ru1 -91.2(4)
C1' C2' B3' B4' 36.3(4)
C1' C2' B3' B7' 136.8(5)
C1' C2' B3' B8' 96.0(4)
C1' C2' B3' Ru1A -111.8(6)
C1' C2' B6' B5' -36.2(4)
C1' C2' B6' B10' -98.6(5)
C1' C2' B6' B11' -139.2(5)
C1' C2' B7' B3' -41.7(4)
C1' C2' B7' B8' 3.0(6)
C1' C2' B7' B11' 105.2(5)
C1' C2' B7' B12' 65.2(6)
C1' C2' B11' B6' 38.7(5)
C1' C2' B11' B7' -104.2(5)
C1' C2' B11' B10' -1.4(6)
C1' C2' B11' B12' -63.1(6)
C1' B3' B4' B5' 30.4(4)
C1' B3' B4' B8' 129.0(5)
C1' B3' B4' B9' 96.2(5)
C1' B3' B7' C2' 33.1(4)
C1' B3' B7' B8' -96.3(4)
C1' B3' B7' B11' 2.8(6)
C1' B3' B7' B12' -61.8(5)
C1' B3' B8' B4' -40.8(4)
C1' B3' B8' B7' 92.8(5)
C1' B3' B8' B9' -8.7(6)
C1' B3' B8' B12' 56.3(6)
C1' B3' Ru1A P1 -103.8(6)
C1' B3' Ru1A Ru1 -11.6(8)
C1' B3' Ru1A P2 106.6(6)
C1' B4' B5' B6' 33.9(4)
C1' B4' B5' B9' 134.8(5)
C1' B4' B5' B10' 95.8(5)
C1' B4' B8' B3' 46.2(4)
C1' B4' B8' B7' 4.2(6)
C1' B4' B8' B9' -98.7(5)
C1' B4' B8' B12' -61.9(5)
C1' B4' B9' B5' -38.7(4)
C1' B4' B9' B8' 99.7(5)
C1' B4' B9' B10' -0.1(6)
C1' B4' B9' B12' 62.6(5)
C1' B5' B6' C2' 35.0(4)
C1' B5' B6' B10' 133.5(5)
C1' B5' B6' B11' 94.2(5)
C1' B5' B9' B4' 38.5(4)
C1' B5' B9' B8' 1.2(6)
C1' B5' B9' B10' -98.1(5)
C1' B5' B9' B12' -62.2(6)
C1' B5' B10' B6' -39.9(4)
C1' B5' B10' B9' 98.8(5)
C1' B5' B10' B11' -0.2(6)
C1' B5' B10' B12' 63.4(6)
C1' B6' B10' B5' 39.5(4)
C1' B6' B10' B9' 3.1(6)
C1' B6' B10' B11' -96.4(5)
C1' B6' B10' B12' -59.6(6)
C1' B6' B11' C2' -33.5(4)
C1' B6' B11' B7' -0.9(6)
C1' B6' B11' B10' 99.7(5)
C1' B6' B11' B12' 63.8(6)
C1' C1 B2 Ru1 -42.3(5)
C1' C1 B2 B3 -107.5(5)
C1' C1 B2 C3 -107.5(5)
C1' C1 B2 B6 110.3(5)
C1' C1 B2 B7 -146.3(4)
C1' C1 B2 B11 147.9(5)
C1' C1 B3 Ru1 53.7(5)
C1' C1 B3 B2 104.4(5)
C1' C1 B3 B4 -112.3(5)
C1' C1 B3 B7 143.0(4)
C1' C1 B3 B8 -153.7(4)
C1' C1 C3 Ru1 53.7(5)
C1' C1 C3 B2 104.4(5)
C1' C1 C3 B4 -112.3(5)
C1' C1 C3 B7 143.0(4)
C1' C1 C3 B8 -153.7(4)
C1' C1 B4 B3 105.1(5)
C1' C1 B4 C3 105.1(5)
C1' C1 B4 B5 -114.6(5)
C1' C1 B4 B8 144.0(5)
C1' C1 B4 B9 -154.9(5)
C1' C1 B5 B4 110.1(5)
C1' C1 B5 B6 -107.8(6)
C1' C1 B5 B9 151.3(5)
C1' C1 B5 B10 -147.3(5)
C1' C1 B6 B2 -104.6(5)
C1' C1 B6 B5 116.1(5)
C1' C1 B6 B10 155.1(4)
C1' C1 B6 B11 -141.5(5)
P1 Ru1 Ru1A P2 104.82(7)
P1 Ru1 Ru1A B3' -112.1(4)
P1 C101 C102 C103 178.9(4)
P1 C101 C106 C105 -179.0(4)
P1 C111 C112 C113 -178.7(4)
P1 C111 C116 C115 178.7(4)
P1 C121 C122 C123 177.9(4)
P1 C121 C126 C125 -176.3(4)
Ru1 P1 C101 C102 26.5(5)
Ru1 P1 C101 C106 -153.0(4)
Ru1 P1 C111 C112 61.3(4)
Ru1 P1 C111 C116 -118.9(4)
Ru1 P1 C121 C122 -159.5(4)
Ru1 P1 C121 C126 16.0(4)
Ru1 P2 C201 C202 120.5(4)
Ru1 P2 C201 C206 -58.9(4)
Ru1 P2 C211 C212 -48.7(4)
Ru1 P2 C211 C216 134.4(4)
Ru1 P2 C221 C222 -60.4(4)
Ru1 P2 C221 C226 119.6(4)
Ru1 B3' B4' C1' 93.3(4)
Ru1 B3' B4' B5' 123.7(5)
Ru1 B3' B4' B8' -137.7(5)
Ru1 B3' B4' B9' -170.5(4)
Ru1 B3' B7' C2' -95.2(7)
Ru1 B3' B7' B8' 135.4(7)
Ru1 B3' B7' B11' -125.5(6)
Ru1 B3' B7' B12' 169.9(5)
Ru1 B3' B8' B4' 96.9(8)
Ru1 B3' B8' B7' -129.5(8)
Ru1 B3' B8' B9' 129.0(6)
Ru1 B3' B8' B12' -166.0(6)
Ru1 B3' Ru1A P1 -92.3(3)
Ru1 B3' Ru1A P2 118.2(5)
Ru1 B2 B3 C1 -115.9(3)
Ru1 B2 B3 B4 -149.5(4)
Ru1 B2 B3 B7 106.9(3)
Ru1 B2 B3 B8 144.4(4)
Ru1 B2 C3 C1 -115.9(3)
Ru1 B2 C3 B4 -149.5(4)
Ru1 B2 C3 B7 106.9(3)
Ru1 B2 C3 B8 144.4(4)
Ru1 B2 B6 C1 64.0(8)
Ru1 B2 B6 B5 99.1(8)
Ru1 B2 B6 B10 160.9(7)
Ru1 B2 B6 B11 -158.1(8)
Ru1 B2 B7 B3 -70.2(3)
Ru1 B2 B7 C3 -70.2(3)
Ru1 B2 B7 B8 -107.0(4)
Ru1 B2 B7 B11 150.8(4)
Ru1 B2 B7 B12 -171.7(4)
Ru1 B2 B11 B6 160.8(8)
Ru1 B2 B11 B7 -59.8(7)
Ru1 B2 B11 B10 -158.3(6)
Ru1 B2 B11 B12 -96.7(8)
Ru1 B3 B4 C1 -29.5(8)
Ru1 B3 B4 B5 -63.6(10)
Ru1 B3 B4 B8 -163.8(9)
Ru1 B3 B4 B9 -126.0(8)
Ru1 B3 B7 B2 55.3(3)
Ru1 B3 B7 B8 -166.4(4)
Ru1 B3 B7 B11 90.9(4)
Ru1 B3 B7 B12 153.4(4)
Ru1 B3 B8 B4 165.9(8)
Ru1 B3 B8 B7 24.8(7)
Ru1 B3 B8 B9 127.3(7)
Ru1 B3 B8 B12 63.3(9)
Ru1 C3 B4 C1 -29.5(8)
Ru1 C3 B4 B5 -63.6(10)
Ru1 C3 B4 B8 -163.8(9)
Ru1 C3 B4 B9 -126.0(8)
Ru1 C3 B7 B2 55.3(3)
Ru1 C3 B7 B8 -166.4(4)
Ru1 C3 B7 B11 90.9(4)
Ru1 C3 B7 B12 153.4(4)
Ru1 C3 B8 B4 165.9(8)
Ru1 C3 B8 B7 24.8(7)
Ru1 C3 B8 B9 127.3(7)
Ru1 C3 B8 B12 63.3(9)
C2' C1' B3' Ru1 112.6(4)
C2' C1' B3' B4' -134.8(5)
C2' C1' B3' B7' -34.7(4)
C2' C1' B3' B8' -92.3(5)
C2' C1' B3' Ru1A 117.0(6)
C2' C1' B4' B3' 42.1(4)
C2' C1' B4' B5' -105.0(5)
C2' C1' B4' B8' -2.5(6)
C2' C1' B4' B9' -65.6(5)
C2' C1' B5' B4' 101.3(5)
C2' C1' B5' B6' -40.4(4)
C2' C1' B5' B9' 62.4(6)
C2' C1' B5' B10' -0.7(6)
C2' C1' B6' B5' 137.1(4)
C2' C1' B6' B10' 96.3(5)
C2' C1' B6' B11' 34.3(4)
C2' C1' C1 B2 -43.3(6)
C2' C1' C1 B3 -110.8(5)
C2' C1' C1 C3 -110.8(5)
C2' C1' C1 B4 178.8(5)
C2' C1' C1 B5 103.6(6)
C2' C1' C1 B6 27.4(7)
C2' B3' B4' C1' -34.4(3)
C2' B3' B4' B5' -4.0(6)
C2' B3' B4' B8' 94.6(4)
C2' B3' B4' B9' 61.8(5)
C2' B3' B7' B8' -129.5(5)
C2' B3' B7' B11' -30.3(5)
C2' B3' B7' B12' -94.9(5)
C2' B3' B8' B4' -93.7(4)
C2' B3' B8' B7' 39.9(4)
C2' B3' B8' B9' -61.6(5)
C2' B3' B8' B12' 3.4(6)
C2' B3' Ru1A P1 -33.5(7)
C2' B3' Ru1A Ru1 58.7(7)
C2' B3' Ru1A P2 176.9(4)
C2' B6' B10' B5' 96.9(5)
C2' B6' B10' B9' 60.4(6)
C2' B6' B10' B11' -39.0(4)
C2' B6' B10' B12' -2.2(7)
C2' B6' B11' B7' 32.7(5)
C2' B6' B11' B10' 133.2(5)
C2' B6' B11' B12' 97.3(5)
C2' B7' B8' B3' -45.7(4)
C2' B7' B8' B4' -4.4(6)
C2' B7' B8' B9' 58.5(6)
C2' B7' B8' B12' 96.7(5)
C2' B7' B11' B6' -33.3(5)
C2' B7' B11' B10' -95.7(5)
C2' B7' B11' B12' -133.5(5)
C2' B7' B12' B8' -100.9(5)
C2' B7' B12' B9' -63.1(5)
C2' B7' B12' B10' 1.6(6)
C2' B7' B12' B11' 39.4(4)
C2' B11' B12' B7' -39.6(4)
C2' B11' B12' B8' -5.5(6)
C2' B11' B12' B9' 58.4(6)
C2' B11' B12' B10' 98.0(5)
P2 Ru1 Ru1A P1 -104.82(7)
P2 Ru1 Ru1A B3' 143.1(4)
P2 C201 C202 C203 -178.3(4)
P2 C201 C206 C205 179.2(4)
P2 C211 C212 C213 -177.2(4)
P2 C211 C216 C215 178.4(4)
P2 C221 C222 C223 179.0(4)
P2 C221 C226 C225 -179.0(4)
B3' C1' C2' B6' 149.2(4)
B3' C1' C2' B7' 40.5(4)
B3' C1' C2' B11' 110.1(5)
B3' C1' B4' B5' -147.2(5)
B3' C1' B4' B8' -44.6(4)
B3' C1' B4' B9' -107.7(5)
B3' C1' B5' B4' 31.5(5)
B3' C1' B5' B6' -110.2(5)
B3' C1' B5' B9' -7.4(6)
B3' C1' B5' B10' -70.5(6)
B3' C1' B6' C2' -31.3(4)
B3' C1' B6' B5' 105.9(5)
B3' C1' B6' B10' 65.1(6)
B3' C1' B6' B11' 3.0(6)
B3' C1' C1 B2 25.7(6)
B3' C1' C1 B3 -41.8(6)
B3' C1' C1 C3 -41.8(6)
B3' C1' C1 B4 -112.3(5)
B3' C1' C1 B5 172.6(5)
B3' C1' C1 B6 96.3(6)
B3' Ru1 Ru1A P1 112.1(4)
B3' Ru1 Ru1A P2 -143.1(4)
B3' C2' B6' C1' 31.7(4)
B3' C2' B6' B5' -4.5(6)
B3' C2' B6' B10' -66.9(6)
B3' C2' B6' B11' -107.5(5)
B3' C2' B7' B8' 44.7(4)
B3' C2' B7' B11' 146.9(5)
B3' C2' B7' B12' 106.9(5)
B3' C2' B11' B6' 110.3(5)
B3' C2' B11' B7' -32.6(5)
B3' C2' B11' B10' 70.2(6)
B3' C2' B11' B12' 8.5(7)
B3' B4' B5' C1' -32.0(4)
B3' B4' B5' B6' 1.9(6)
B3' B4' B5' B9' 102.8(5)
B3' B4' B5' B10' 63.8(6)
B3' B4' B8' B7' -41.9(5)
B3' B4' B8' B9' -144.9(5)
B3' B4' B8' B12' -108.1(5)
B3' B4' B9' B5' -105.7(5)
B3' B4' B9' B8' 32.8(5)
B3' B4' B9' B10' -67.0(6)
B3' B4' B9' B12' -4.3(6)
B3' B7' B8' B4' 41.2(4)
B3' B7' B8' B9' 104.2(5)
B3' B7' B8' B12' 142.3(5)
B3' B7' B11' C2' 31.9(5)
B3' B7' B11' B6' -1.4(7)
B3' B7' B11' B10' -63.8(6)
B3' B7' B11' B12' -101.5(5)
B3' B7' B12' B8' -35.0(4)
B3' B7' B12' B9' 2.7(6)
B3' B7' B12' B10' 67.4(6)
B3' B7' B12' B11' 105.2(5)
B3' B8' B9' B4' -32.4(5)
B3' B8' B9' B5' 5.3(7)
B3' B8' B9' B10' 68.6(6)
B3' B8' B9' B12' 106.0(5)
B3' B8' B12' B7' 36.1(5)
B3' B8' B12' B9' -101.4(5)
B3' B8' B12' B10' -62.4(6)
B3' B8' B12' B11' 1.1(7)
B4' C1' C2' B3' -40.8(4)
B4' C1' C2' B6' 108.4(5)
B4' C1' C2' B7' -0.3(6)
B4' C1' C2' B11' 69.3(6)
B4' C1' B3' Ru1 -112.5(5)
B4' C1' B3' C2' 134.8(5)
B4' C1' B3' B7' 100.2(4)
B4' C1' B3' B8' 42.5(4)
B4' C1' B3' Ru1A -108.2(7)
B4' C1' B5' B6' -141.7(5)
B4' C1' B5' B9' -38.9(4)
B4' C1' B5' B10' -102.0(5)
B4' C1' B6' C2' -99.7(5)
B4' C1' B6' B5' 37.4(5)
B4' C1' B6' B10' -3.4(6)
B4' C1' B6' B11' -65.5(6)
B4' C1' C1 B2 92.1(6)
B4' C1' C1 B3 24.7(7)
B4' C1' C1 C3 24.7(7)
B4' C1' C1 B4 -45.8(7)
B4' C1' C1 B5 -121.0(6)
B4' C1' C1 B6 162.8(5)
B4' B3' B7' C2' 89.9(5)
B4' B3' B7' B8' -39.6(4)
B4' B3' B7' B11' 59.6(6)
B4' B3' B7' B12' -5.1(6)
B4' B3' B8' B7' 133.6(5)
B4' B3' B8' B9' 32.1(5)
B4' B3' B8' B12' 97.1(5)
B4' B3' Ru1A P1 -174.7(4)
B4' B3' Ru1A Ru1 -82.4(6)
B4' B3' Ru1A P2 35.8(7)
B4' B5' B6' C1' -33.6(4)
B4' B5' B6' C2' 1.5(5)
B4' B5' B6' B10' 99.9(5)
B4' B5' B6' B11' 60.6(6)
B4' B5' B9' B8' -37.3(5)
B4' B5' B9' B10' -136.6(5)
B4' B5' B9' B12' -100.8(5)
B4' B5' B10' B6' -100.6(5)
B4' B5' B10' B9' 38.2(5)
B4' B5' B10' B11' -60.9(6)
B4' B5' B10' B12' 2.7(7)
B4' B8' B9' B5' 37.7(5)
B4' B8' B9' B10' 101.1(5)
B4' B8' B9' B12' 138.4(5)
B4' B8' B12' B7' 100.8(5)
B4' B8' B12' B9' -36.8(4)
B4' B8' B12' B10' 2.2(6)
B4' B8' B12' B11' 65.8(6)
B4' B9' B10' B5' -39.1(5)
B4' B9' B10' B6' -1.9(6)
B4' B9' B10' B11' 62.2(6)
B4' B9' B10' B12' 100.7(5)
B4' B9' B12' B7' 0.9(6)
B4' B9' B12' B8' 37.1(4)
B4' B9' B12' B10' -100.5(5)
B4' B9' B12' B11' -61.6(6)
B5' C1' C2' B3' -108.7(4)
B5' C1' C2' B6' 40.5(4)
B5' C1' C2' B7' -68.2(6)
B5' C1' C2' B11' 1.4(6)
B5' C1' B3' Ru1 -145.0(4)
B5' C1' B3' C2' 102.4(5)
B5' C1' B3' B4' -32.4(5)
B5' C1' B3' B7' 67.8(5)
B5' C1' B3' B8' 10.1(6)
B5' C1' B3' Ru1A -140.6(6)
B5' C1' B4' B3' 147.2(5)
B5' C1' B4' B8' 102.6(5)
B5' C1' B4' B9' 39.5(4)
B5' C1' B6' C2' -137.1(4)
B5' C1' B6' B10' -40.8(5)
B5' C1' B6' B11' -102.9(5)
B5' C1' C1 B2 169.2(5)
B5' C1' C1 B3 101.7(6)
B5' C1' C1 C3 101.7(6)
B5' C1' C1 B4 31.3(7)
B5' C1' C1 B5 -43.9(8)
B5' C1' C1 B6 -120.1(6)
B5' B4' B8' B3' 107.6(5)
B5' B4' B8' B7' 65.7(6)
B5' B4' B8' B9' -37.3(5)
B5' B4' B8' B12' -0.5(6)
B5' B4' B9' B8' 138.5(5)
B5' B4' B9' B10' 38.7(5)
B5' B4' B9' B12' 101.4(5)
B5' B6' B10' B9' -36.5(5)
B5' B6' B10' B11' -135.9(5)
B5' B6' B10' B12' -99.1(6)
B5' B6' B11' C2' -93.7(5)
B5' B6' B11' B7' -61.0(6)
B5' B6' B11' B10' 39.5(5)
B5' B6' B11' B12' 3.6(6)
B5' B9' B10' B6' 37.1(5)
B5' B9' B10' B11' 101.2(5)
B5' B9' B10' B12' 139.7(5)
B5' B9' B12' B7' 65.3(6)
B5' B9' B12' B8' 101.5(5)
B5' B9' B12' B10' -36.1(5)
B5' B9' B12' B11' 2.8(6)
B5' B10' B11' C2' 0.9(6)
B5' B10' B11' B6' -39.6(4)
B5' B10' B11' B7' 61.5(6)
B5' B10' B11' B12' 99.9(5)
B5' B10' B12' B7' -63.7(6)
B5' B10' B12' B8' -3.1(7)
B5' B10' B12' B9' 35.4(5)
B5' B10' B12' B11' -101.2(5)
B6' C1' C2' B3' -149.2(4)
B6' C1' C2' B7' -108.7(5)
B6' C1' C2' B11' -39.2(5)
B6' C1' B3' Ru1 143.6(4)
B6' C1' B3' C2' 31.0(5)
B6' C1' B3' B4' -103.8(5)
B6' C1' B3' B7' -3.6(6)
B6' C1' B3' B8' -61.3(6)
B6' C1' B3' Ru1A 148.0(6)
B6' C1' B4' B3' 109.9(5)
B6' C1' B4' B5' -37.3(5)
B6' C1' B4' B8' 65.3(6)
B6' C1' B4' B9' 2.2(6)
B6' C1' B5' B4' 141.7(5)
B6' C1' B5' B9' 102.8(5)
B6' C1' B5' B10' 39.7(4)
B6' C1' C1 B2 -115.0(5)
B6' C1' C1 B3 177.6(5)
B6' C1' C1 C3 177.6(5)
B6' C1' C1 B4 107.1(6)
B6' C1' C1 B5 31.9(7)
B6' C1' C1 B6 -44.3(7)
B6' C2' B3' C1' -31.0(4)
B6' C2' B3' Ru1 -122.2(5)
B6' C2' B3' B4' 5.4(6)
B6' C2' B3' B7' 105.8(5)
B6' C2' B3' B8' 65.0(5)
B6' C2' B3' Ru1A -142.8(6)
B6' C2' B7' B3' -110.1(5)
B6' C2' B7' B8' -65.4(6)
B6' C2' B7' B11' 36.8(5)
B6' C2' B7' B12' -3.2(7)
B6' C2' B11' B7' -142.9(5)
B6' C2' B11' B10' -40.1(5)
B6' C2' B11' B12' -101.7(5)
B6' B5' B9' B4' 100.2(5)
B6' B5' B9' B8' 62.9(6)
B6' B5' B9' B10' -36.4(5)
B6' B5' B9' B12' -0.5(6)
B6' B5' B10' B9' 138.8(5)
B6' B5' B10' B11' 39.7(5)
B6' B5' B10' B12' 103.3(6)
B6' B10' B11' C2' 40.5(4)
B6' B10' B11' B7' 101.1(5)
B6' B10' B11' B12' 139.5(5)
B6' B10' B12' B7' 0.5(7)
B6' B10' B12' B8' 61.1(7)
B6' B10' B12' B9' 99.6(6)
B6' B10' B12' B11' -37.0(5)
B6' B11' B12' B7' -102.0(5)
B6' B11' B12' B8' -67.9(6)
B6' B11' B12' B9' -4.0(6)
B6' B11' B12' B10' 35.6(4)
B7' C2' B3' C1' -136.8(5)
B7' C2' B3' Ru1 132.0(5)
B7' C2' B3' B4' -100.4(5)
B7' C2' B3' B8' -40.8(4)
B7' C2' B3' Ru1A 111.4(7)
B7' C2' B6' C1' 102.1(5)
B7' C2' B6' B5' 65.9(6)
B7' C2' B6' B10' 3.5(7)
B7' C2' B6' B11' -37.0(5)
B7' C2' B11' B6' 142.9(5)
B7' C2' B11' B10' 102.8(5)
B7' C2' B11' B12' 41.1(5)
B7' B3' B4' C1' -90.5(5)
B7' B3' B4' B5' -60.1(6)
B7' B3' B4' B8' 38.5(4)
B7' B3' B4' B9' 5.7(6)
B7' B3' B8' B4' -133.6(5)
B7' B3' B8' B9' -101.5(5)
B7' B3' B8' B12' -36.5(5)
B7' B3' Ru1A P1 40.1(6)
B7' B3' Ru1A Ru1 132.3(5)
B7' B3' Ru1A P2 -109.5(6)
B7' B8' B9' B4' -98.8(5)
B7' B8' B9' B5' -61.1(6)
B7' B8' B9' B10' 2.2(6)
B7' B8' B9' B12' 39.6(4)
B7' B8' B12' B9' -137.5(4)
B7' B8' B12' B10' -98.5(5)
B7' B8' B12' B11' -35.0(5)
B7' B11' B12' B8' 34.1(4)
B7' B11' B12' B9' 98.0(5)
B7' B11' B12' B10' 137.6(5)
B8' B3' B4' C1' -129.0(5)
B8' B3' B4' B5' -98.6(5)
B8' B3' B4' B9' -32.8(4)
B8' B3' B7' C2' 129.5(5)
B8' B3' B7' B11' 99.1(5)
B8' B3' B7' B12' 34.5(4)
B8' B3' Ru1A P1 112.2(5)
B8' B3' Ru1A Ru1 -155.5(4)
B8' B3' Ru1A P2 -37.3(8)
B8' B4' B5' C1' -97.3(5)
B8' B4' B5' B6' -63.3(6)
B8' B4' B5' B9' 37.6(4)
B8' B4' B5' B10' -1.4(6)
B8' B4' B9' B5' -138.5(5)
B8' B4' B9' B10' -99.8(5)
B8' B4' B9' B12' -37.1(4)
B8' B7' B11' C2' 97.7(5)
B8' B7' B11' B6' 64.4(6)
B8' B7' B11' B10' 2.0(6)
B8' B7' B11' B12' -35.7(4)
B8' B7' B12' B9' 37.7(4)
B8' B7' B12' B10' 102.4(5)
B8' B7' B12' B11' 140.2(5)
B8' B9' B10' B5' -102.2(5)
B8' B9' B10' B6' -65.1(6)
B8' B9' B10' B11' -0.9(6)
B8' B9' B10' B12' 37.5(4)
B8' B9' B12' B7' -36.2(4)
B8' B9' B12' B10' -137.6(5)
B8' B9' B12' B11' -98.7(5)
B9' B4' B5' C1' -134.8(5)
B9' B4' B5' B6' -100.9(5)
B9' B4' B5' B10' -39.0(5)
B9' B4' B8' B3' 144.9(5)
B9' B4' B8' B7' 102.9(5)
B9' B4' B8' B12' 36.8(4)
B9' B5' B6' C1' -96.1(5)
B9' B5' B6' C2' -61.1(5)
B9' B5' B6' B10' 37.3(5)
B9' B5' B6' B11' -1.9(6)
B9' B5' B10' B6' -138.8(5)
B9' B5' B10' B11' -99.0(5)
B9' B5' B10' B12' -35.4(5)
B9' B8' B12' B7' 137.5(4)
B9' B8' B12' B10' 39.0(5)
B9' B8' B12' B11' 102.5(5)
B9' B10' B11' C2' -61.2(5)
B9' B10' B11' B6' -101.7(5)
B9' B10' B11' B7' -0.6(6)
B9' B10' B11' B12' 37.9(4)
B9' B10' B12' B7' -99.2(5)
B9' B10' B12' B8' -38.5(4)
B9' B10' B12' B11' -136.6(5)
B10' B5' B6' C1' -133.5(5)
B10' B5' B6' C2' -98.4(5)
B10' B5' B6' B11' -39.3(4)
B10' B5' B9' B4' 136.6(5)
B10' B5' B9' B8' 99.3(5)
B10' B5' B9' B12' 35.9(5)
B10' B6' B11' C2' -133.2(5)
B10' B6' B11' B7' -100.5(5)
B10' B6' B11' B12' -35.9(5)
B10' B9' B12' B7' 101.4(5)
B10' B9' B12' B8' 137.6(5)
B10' B9' B12' B11' 38.9(5)
B10' B11' B12' B7' -137.6(5)
B10' B11' B12' B8' -103.5(5)
B10' B11' B12' B9' -39.6(5)
B11' C2' B3' C1' -103.5(5)
B11' C2' B3' Ru1 165.3(4)
B11' C2' B3' B4' -67.1(6)
B11' C2' B3' B7' 33.3(5)
B11' C2' B3' B8' -7.5(6)
B11' C2' B3' Ru1A 144.7(6)
B11' C2' B6' C1' 139.2(5)
B11' C2' B6' B5' 102.9(5)
B11' C2' B6' B10' 40.5(5)
B11' C2' B7' B3' -146.9(5)
B11' C2' B7' B8' -102.2(5)
B11' C2' B7' B12' -40.0(5)
B11' B6' B10' B5' 135.9(5)
B11' B6' B10' B9' 99.4(5)
B11' B6' B10' B12' 36.8(5)
B11' B7' B8' B3' -106.8(5)
B11' B7' B8' B4' -65.6(6)
B11' B7' B8' B9' -2.6(6)
B11' B7' B8' B12' 35.5(4)
B11' B7' B12' B8' -140.2(5)
B11' B7' B12' B9' -102.5(5)
B11' B7' B12' B10' -37.8(5)
B11' B10' B12' B7' 37.5(5)
B11' B10' B12' B8' 98.1(5)
B11' B10' B12' B9' 136.6(5)
B12' B7' B8' B3' -142.3(5)
B12' B7' B8' B4' -101.1(5)
B12' B7' B8' B9' -38.1(4)
B12' B7' B11' C2' 133.5(5)
B12' B7' B11' B6' 100.1(5)
B12' B7' B11' B10' 37.7(4)
B12' B8' B9' B4' -138.4(5)
B12' B8' B9' B5' -100.7(5)
B12' B8' B9' B10' -37.3(4)
B12' B9' B10' B5' -139.7(5)
B12' B9' B10' B6' -102.6(6)
B12' B9' B10' B11' -38.5(4)
B12' B10' B11' C2' -99.0(5)
B12' B10' B11' B6' -139.5(5)
B12' B10' B11' B7' -38.5(4)
C101 P1 C111 C112 -163.8(4)
C101 P1 C111 C116 15.9(5)
C101 P1 C121 C122 69.1(4)
C101 P1 C121 C126 -115.4(4)
C101 C102 C103 C104 0.5(8)
C102 C101 C106 C105 1.5(8)
C102 C103 C104 C105 0.6(8)
C103 C104 C105 C106 -0.7(8)
C104 C105 C106 C101 -0.4(8)
C106 C101 C102 C103 -1.6(8)
C111 P1 C101 C102 -106.3(4)
C111 P1 C101 C106 74.2(5)
C111 P1 C121 C122 -36.6(4)
C111 P1 C121 C126 138.9(4)
C111 C112 C113 C114 -0.6(8)
C112 C111 C116 C115 -1.5(8)
C112 C113 C114 C115 -0.3(8)
C113 C114 C115 C116 0.3(8)
C114 C115 C116 C111 0.6(8)
C116 C111 C112 C113 1.5(8)
C121 P1 C101 C102 149.3(4)
C121 P1 C101 C106 -30.1(5)
C121 P1 C111 C112 -53.7(4)
C121 P1 C111 C116 126.0(4)
C121 C122 C123 C124 -2.2(7)
C122 C121 C126 C125 -0.6(7)
C122 C123 C124 C125 0.3(8)
C123 C124 C125 C126 1.4(8)
C124 C125 C126 C121 -1.2(8)
C126 C121 C122 C123 2.4(7)
C201 P2 C211 C212 178.7(4)
C201 P2 C211 C216 1.9(5)
C201 P2 C221 C222 78.3(4)
C201 P2 C221 C226 -101.7(4)
C201 C202 C203 C204 -0.6(8)
C202 C201 C206 C205 -0.2(7)
C202 C203 C204 C205 -1.0(8)
C203 C204 C205 C206 1.9(8)
C204 C205 C206 C201 -1.3(8)
C206 C201 C202 C203 1.1(7)
C211 P2 C201 C202 -117.3(4)
C211 P2 C201 C206 63.2(4)
C211 P2 C221 C222 -177.0(4)
C211 P2 C221 C226 3.0(5)
C211 C212 C213 C214 -1.6(8)
C212 C211 C216 C215 1.6(7)
C212 C213 C214 C215 1.9(8)
C213 C214 C215 C216 -0.5(8)
C214 C215 C216 C211 -1.3(8)
C216 C211 C212 C213 -0.2(8)
C221 P2 C201 C202 -13.6(5)
C221 P2 C201 C206 167.0(4)
C221 P2 C211 C212 73.3(4)
C221 P2 C211 C216 -103.5(4)
C221 C222 C223 C224 -0.1(8)
C222 C221 C226 C225 1.0(8)
C222 C223 C224 C225 1.1(8)
C223 C224 C225 C226 -1.0(9)
C224 C225 C226 C221 0.0(9)
C226 C221 C222 C223 -1.0(7)
C1 C1' C2' B3' 99.5(5)
C1 C1' C2' B6' -111.3(5)
C1 C1' C2' B7' 140.0(5)
C1 C1' C2' B11' -150.4(5)
C1 C1' B3' Ru1 2.5(5)
C1 C1' B3' C2' -110.1(5)
C1 C1' B3' B4' 115.1(5)
C1 C1' B3' B7' -144.8(4)
C1 C1' B3' B8' 157.6(4)
C1 C1' B3' Ru1A 6.9(8)
C1 C1' B4' B3' -96.0(5)
C1 C1' B4' B5' 116.9(5)
C1 C1' B4' B8' -140.6(4)
C1 C1' B4' B9' 156.3(4)
C1 C1' B5' B4' -110.0(5)
C1 C1' B5' B6' 108.2(5)
C1 C1' B5' B9' -148.9(5)
C1 C1' B5' B10' 148.0(5)
C1 C1' B6' C2' 105.8(5)
C1 C1' B6' B5' -117.0(5)
C1 C1' B6' B10' -157.8(5)
C1 C1' B6' B11' 140.1(5)
C1 B2 B3 Ru1 115.9(3)
C1 B2 B3 B4 -33.5(4)
C1 B2 B3 B7 -137.2(4)
C1 B2 B3 B8 -99.7(5)
C1 B2 C3 Ru1 115.9(3)
C1 B2 C3 B4 -33.5(4)
C1 B2 C3 B7 -137.2(4)
C1 B2 C3 B8 -99.7(5)
C1 B2 B6 B5 35.0(4)
C1 B2 B6 B10 96.8(5)
C1 B2 B6 B11 137.8(5)
C1 B2 B7 B3 38.8(4)
C1 B2 B7 C3 38.8(4)
C1 B2 B7 B8 2.0(6)
C1 B2 B7 B11 -100.2(5)
C1 B2 B7 B12 -62.8(6)
C1 B2 B11 B6 -37.1(4)
C1 B2 B11 B7 102.3(5)
C1 B2 B11 B10 3.8(6)
C1 B2 B11 B12 65.5(6)
C1 B3 B4 B5 -34.2(4)
C1 B3 B4 B8 -134.3(5)
C1 B3 B4 B9 -96.6(5)
C1 B3 B7 B2 -37.7(4)
C1 B3 B7 B8 100.7(5)
C1 B3 B7 B11 -2.1(6)
C1 B3 B7 B12 60.4(6)
C1 B3 B8 B4 40.7(4)
C1 B3 B8 B7 -100.4(5)
C1 B3 B8 B9 2.1(6)
C1 B3 B8 B12 -61.9(6)
C1 C3 B4 B5 -34.2(4)
C1 C3 B4 B8 -134.3(5)
C1 C3 B4 B9 -96.6(5)
C1 C3 B7 B2 -37.7(4)
C1 C3 B7 B8 100.7(5)
C1 C3 B7 B11 -2.1(6)
C1 C3 B7 B12 60.4(6)
C1 C3 B8 B4 40.7(4)
C1 C3 B8 B7 -100.4(5)
C1 C3 B8 B9 2.1(6)
C1 C3 B8 B12 -61.9(6)
C1 B4 B5 B6 -33.2(4)
C1 B4 B5 B9 -133.3(5)
C1 B4 B5 B10 -97.0(5)
C1 B4 B8 B3 -39.0(4)
C1 B4 B8 C3 -39.0(4)
C1 B4 B8 B7 -3.7(6)
C1 B4 B8 B9 97.6(5)
C1 B4 B8 B12 59.1(6)
C1 B4 B9 B5 39.2(4)
C1 B4 B9 B8 -98.2(5)
C1 B4 B9 B10 2.2(6)
C1 B4 B9 B12 -60.4(6)
C1 B5 B6 B2 -35.2(4)
C1 B5 B6 B10 -134.8(5)
C1 B5 B6 B11 -97.6(5)
C1 B5 B9 B4 -41.0(4)
C1 B5 B9 B8 -2.8(6)
C1 B5 B9 B10 97.9(5)
C1 B5 B9 B12 60.5(6)
C1 B5 B10 B6 38.4(4)
C1 B5 B10 B9 -99.8(5)
C1 B5 B10 B11 2.6(6)
C1 B5 B10 B12 -60.3(6)
C1 B6 B10 B5 -38.3(4)
C1 B6 B10 B9 -0.5(6)
C1 B6 B10 B11 100.8(5)
C1 B6 B10 B12 65.1(6)
C1 B6 B11 B2 36.5(4)
C1 B6 B11 B7 0.4(6)
C1 B6 B11 B10 -97.4(5)
C1 B6 B11 B12 -61.5(6)
B2 Ru1 Ru1A P1 97.3(2)
B2 Ru1 Ru1A P2 -157.9(2)
B2 Ru1 Ru1A B3' -14.8(5)
B2 C1 B3 Ru1 -50.7(3)
B2 C1 B3 B4 143.3(5)
B2 C1 B3 B7 38.6(4)
B2 C1 B3 B8 101.8(5)
B2 C1 C3 Ru1 -50.7(3)
B2 C1 C3 B4 143.3(5)
B2 C1 C3 B7 38.6(4)
B2 C1 C3 B8 101.8(5)
B2 C1 B4 B3 -33.9(4)
B2 C1 B4 C3 -33.9(4)
B2 C1 B4 B5 106.4(5)
B2 C1 B4 B8 5.0(6)
B2 C1 B4 B9 66.1(5)
B2 C1 B5 B4 -102.8(5)
B2 C1 B5 B6 39.3(4)
B2 C1 B5 B9 -61.7(6)
B2 C1 B5 B10 -0.3(6)
B2 C1 B6 B5 -139.3(4)
B2 C1 B6 B10 -100.4(5)
B2 C1 B6 B11 -37.0(4)
B2 B3 B4 C1 33.0(4)
B2 B3 B4 B5 -1.1(6)
B2 B3 B4 B8 -101.3(5)
B2 B3 B4 B9 -63.6(6)
B2 B3 B7 B8 138.3(5)
B2 B3 B7 B11 35.6(4)
B2 B3 B7 B12 98.1(5)
B2 B3 B8 B4 103.2(5)
B2 B3 B8 B7 -37.9(5)
B2 B3 B8 B9 64.6(6)
B2 B3 B8 B12 0.6(6)
B2 C3 B4 C1 33.0(4)
B2 C3 B4 B5 -1.1(6)
B2 C3 B4 B8 -101.3(5)
B2 C3 B4 B9 -63.6(6)
B2 C3 B7 B8 138.3(5)
B2 C3 B7 B11 35.6(4)
B2 C3 B7 B12 98.1(5)
B2 C3 B8 B4 103.2(5)
B2 C3 B8 B7 -37.9(5)
B2 C3 B8 B9 64.6(6)
B2 C3 B8 B12 0.6(6)
B2 B6 B10 B5 -98.9(5)
B2 B6 B10 B9 -61.1(6)
B2 B6 B10 B11 40.2(5)
B2 B6 B10 B12 4.5(6)
B2 B6 B11 B7 -36.0(4)
B2 B6 B11 B10 -133.9(5)
B2 B6 B11 B12 -98.0(5)
B2 B7 B8 B3 36.1(4)
B2 B7 B8 C3 36.1(4)
B2 B7 B8 B4 1.2(6)
B2 B7 B8 B9 -63.0(6)
B2 B7 B8 B12 -99.7(5)
B2 B7 B11 B6 36.5(4)
B2 B7 B11 B10 100.1(5)
B2 B7 B11 B12 137.3(5)
B2 B7 B12 B8 100.4(5)
B2 B7 B12 B9 65.1(6)
B2 B7 B12 B10 2.6(7)
B2 B7 B12 B11 -37.0(4)
B2 B11 B12 B7 37.2(4)
B2 B11 B12 B8 -0.5(6)
B2 B11 B12 B9 -62.9(6)
B2 B11 B12 B10 -100.0(5)
B3 C1 B2 Ru1 65.2(4)
B3 C1 B2 B6 -142.2(5)
B3 C1 B2 B7 -38.7(4)
B3 C1 B2 B11 -104.6(5)
B3 C1 B4 B5 140.4(5)
B3 C1 B4 B8 39.0(4)
B3 C1 B4 B9 100.0(5)
B3 C1 B5 B4 -36.9(5)
B3 C1 B5 B6 105.2(5)
B3 C1 B5 B9 4.3(6)
B3 C1 B5 B10 65.7(6)
B3 C1 B6 B2 35.2(4)
B3 C1 B6 B5 -104.1(5)
B3 C1 B6 B10 -65.2(6)
B3 C1 B6 B11 -1.8(7)
B3 B2 B6 C1 -34.7(4)
B3 B2 B6 B5 0.3(6)
B3 B2 B6 B10 62.2(6)
B3 B2 B6 B11 103.2(5)
B3 B2 B7 B8 -36.8(5)
B3 B2 B7 B11 -138.9(5)
B3 B2 B7 B12 -101.5(5)
B3 B2 B11 B6 -101.7(5)
B3 B2 B11 B7 37.8(4)
B3 B2 B11 B10 -60.8(6)
B3 B2 B11 B12 0.9(6)
B3 B4 B5 C1 34.6(4)
B3 B4 B5 B6 1.3(6)
B3 B4 B5 B9 -98.7(5)
B3 B4 B5 B10 -62.4(6)
B3 B4 B8 B7 35.3(5)
B3 B4 B8 B9 136.6(5)
B3 B4 B8 B12 98.1(5)
B3 B4 B9 B5 100.0(5)
B3 B4 B9 B8 -37.5(4)
B3 B4 B9 B10 62.9(6)
B3 B4 B9 B12 0.4(6)
B3 B7 B8 B4 -35.0(5)
B3 B7 B8 B9 -99.1(5)
B3 B7 B8 B12 -135.8(5)
B3 B7 B11 B2 -35.5(4)
B3 B7 B11 B6 1.0(6)
B3 B7 B11 B10 64.6(5)
B3 B7 B11 B12 101.8(5)
B3 B7 B12 B8 39.3(4)
B3 B7 B12 B9 3.9(6)
B3 B7 B12 B10 -58.5(7)
B3 B7 B12 B11 -98.2(5)
B3 B8 B9 B4 38.2(5)
B3 B8 B9 B5 0.4(6)
B3 B8 B9 B10 -63.4(6)
B3 B8 B9 B12 -99.5(5)
B3 B8 B12 B7 -39.1(4)
B3 B8 B12 B9 100.7(5)
B3 B8 B12 B10 64.9(6)
B3 B8 B12 B11 0.0(6)
C3 Ru1 Ru1A P1 149.31(19)
C3 Ru1 Ru1A P2 -105.87(19)
C3 Ru1 Ru1A B3' 37.2(4)
C3 C1 B2 Ru1 65.2(4)
C3 C1 B2 B6 -142.2(5)
C3 C1 B2 B7 -38.7(4)
C3 C1 B2 B11 -104.6(5)
C3 C1 B4 B5 140.4(5)
C3 C1 B4 B8 39.0(4)
C3 C1 B4 B9 100.0(5)
C3 C1 B5 B4 -36.9(5)
C3 C1 B5 B6 105.2(5)
C3 C1 B5 B9 4.3(6)
C3 C1 B5 B10 65.7(6)
C3 C1 B6 B2 35.2(4)
C3 C1 B6 B5 -104.1(5)
C3 C1 B6 B10 -65.2(6)
C3 C1 B6 B11 -1.8(7)
C3 B2 B6 C1 -34.7(4)
C3 B2 B6 B5 0.3(6)
C3 B2 B6 B10 62.2(6)
C3 B2 B6 B11 103.2(5)
C3 B2 B7 B8 -36.8(5)
C3 B2 B7 B11 -138.9(5)
C3 B2 B7 B12 -101.5(5)
C3 B2 B11 B6 -101.7(5)
C3 B2 B11 B7 37.8(4)
C3 B2 B11 B10 -60.8(6)
C3 B2 B11 B12 0.9(6)
C3 B4 B5 C1 34.6(4)
C3 B4 B5 B6 1.3(6)
C3 B4 B5 B9 -98.7(5)
C3 B4 B5 B10 -62.4(6)
C3 B4 B8 B7 35.3(5)
C3 B4 B8 B9 136.6(5)
C3 B4 B8 B12 98.1(5)
C3 B4 B9 B5 100.0(5)
C3 B4 B9 B8 -37.5(4)
C3 B4 B9 B10 62.9(6)
C3 B4 B9 B12 0.4(6)
C3 B7 B8 B4 -35.0(5)
C3 B7 B8 B9 -99.1(5)
C3 B7 B8 B12 -135.8(5)
C3 B7 B11 B2 -35.5(4)
C3 B7 B11 B6 1.0(6)
C3 B7 B11 B10 64.6(5)
C3 B7 B11 B12 101.8(5)
C3 B7 B12 B8 39.3(4)
C3 B7 B12 B9 3.9(6)
C3 B7 B12 B10 -58.5(7)
C3 B7 B12 B11 -98.2(5)
C3 B8 B9 B4 38.2(5)
C3 B8 B9 B5 0.4(6)
C3 B8 B9 B10 -63.4(6)
C3 B8 B9 B12 -99.5(5)
C3 B8 B12 B7 -39.1(4)
C3 B8 B12 B9 100.7(5)
C3 B8 B12 B10 64.9(6)
C3 B8 B12 B11 0.0(6)
B4 C1 B2 Ru1 99.4(4)
B4 C1 B2 B3 34.2(4)
B4 C1 B2 C3 34.2(4)
B4 C1 B2 B6 -108.0(5)
B4 C1 B2 B7 -4.5(6)
B4 C1 B2 B11 -70.4(6)
B4 C1 B3 Ru1 166.0(4)
B4 C1 B3 B2 -143.3(5)
B4 C1 B3 B7 -104.8(5)
B4 C1 B3 B8 -41.5(5)
B4 C1 C3 Ru1 166.0(4)
B4 C1 C3 B2 -143.3(5)
B4 C1 C3 B7 -104.8(5)
B4 C1 C3 B8 -41.5(5)
B4 C1 B5 B6 142.1(5)
B4 C1 B5 B9 41.2(4)
B4 C1 B5 B10 102.6(5)
B4 C1 B6 B2 102.4(5)
B4 C1 B6 B5 -36.9(5)
B4 C1 B6 B10 2.1(6)
B4 C1 B6 B11 65.5(6)
B4 B3 B7 B2 -101.9(5)
B4 B3 B7 B8 36.4(5)
B4 B3 B7 B11 -66.3(6)
B4 B3 B7 B12 -3.8(7)
B4 B3 B8 B7 -141.1(5)
B4 B3 B8 B9 -38.6(5)
B4 B3 B8 B12 -102.6(5)
B4 C3 B7 B2 -101.9(5)
B4 C3 B7 B8 36.4(5)
B4 C3 B7 B11 -66.3(6)
B4 C3 B7 B12 -3.8(7)
B4 C3 B8 B7 -141.1(5)
B4 C3 B8 B9 -38.6(5)
B4 C3 B8 B12 -102.6(5)
B4 B5 B6 C1 34.1(4)
B4 B5 B6 B2 -1.0(6)
B4 B5 B6 B10 -100.7(5)
B4 B5 B6 B11 -63.5(6)
B4 B5 B9 B8 38.2(4)
B4 B5 B9 B10 138.9(5)
B4 B5 B9 B12 101.5(5)
B4 B5 B10 B6 101.3(5)
B4 B5 B10 B9 -36.9(4)
B4 B5 B10 B11 65.5(6)
B4 B5 B10 B12 2.5(6)
B4 B8 B9 B5 -37.8(5)
B4 B8 B9 B10 -101.6(5)
B4 B8 B9 B12 -137.7(5)
B4 B8 B12 B7 -101.7(5)
B4 B8 B12 B9 38.1(4)
B4 B8 B12 B10 2.3(6)
B4 B8 B12 B11 -62.6(6)
B4 B9 B10 B5 36.7(4)
B4 B9 B10 B6 -1.1(6)
B4 B9 B10 B11 -63.2(6)
B4 B9 B10 B12 -100.6(5)
B4 B9 B12 B7 -2.6(7)
B4 B9 B12 B8 -38.1(5)
B4 B9 B12 B10 101.0(5)
B4 B9 B12 B11 62.8(6)
B5 C1 B2 Ru1 167.5(4)
B5 C1 B2 B3 102.2(5)
B5 C1 B2 C3 102.2(5)
B5 C1 B2 B6 -39.9(5)
B5 C1 B2 B7 63.5(6)
B5 C1 B2 B11 -2.3(6)
B5 C1 B3 Ru1 -156.6(4)
B5 C1 B3 B2 -105.9(5)
B5 C1 B3 B4 37.4(5)
B5 C1 B3 B7 -67.4(6)
B5 C1 B3 B8 -4.1(6)
B5 C1 C3 Ru1 -156.6(4)
B5 C1 C3 B2 -105.9(5)
B5 C1 C3 B4 37.4(5)
B5 C1 C3 B7 -67.4(6)
B5 C1 C3 B8 -4.1(6)
B5 C1 B4 B3 -140.4(5)
B5 C1 B4 C3 -140.4(5)
B5 C1 B4 B8 -101.4(5)
B5 C1 B4 B9 -40.3(4)
B5 C1 B6 B2 139.3(4)
B5 C1 B6 B10 38.9(4)
B5 C1 B6 B11 102.3(5)
B5 B4 B8 B3 -98.9(5)
B5 B4 B8 C3 -98.9(5)
B5 B4 B8 B7 -63.6(6)
B5 B4 B8 B9 37.6(4)
B5 B4 B8 B12 -0.8(6)
B5 B4 B9 B8 -137.5(5)
B5 B4 B9 B10 -37.0(4)
B5 B4 B9 B12 -99.6(5)
B5 B6 B10 B9 37.8(5)
B5 B6 B10 B11 139.1(5)
B5 B6 B10 B12 103.4(6)
B5 B6 B11 B2 97.5(5)
B5 B6 B11 B7 61.4(6)
B5 B6 B11 B10 -36.4(5)
B5 B6 B11 B12 -0.5(7)
B5 B9 B10 B6 -37.8(5)
B5 B9 B10 B11 -99.9(5)
B5 B9 B10 B12 -137.3(5)
B5 B9 B12 B7 -65.6(6)
B5 B9 B12 B8 -101.1(5)
B5 B9 B12 B10 38.1(4)
B5 B9 B12 B11 -0.2(6)
B5 B10 B11 B2 -4.0(7)
B5 B10 B11 B6 36.7(5)
B5 B10 B11 B7 -65.8(6)
B5 B10 B11 B12 -102.8(6)
B5 B10 B12 B7 59.5(7)
B5 B10 B12 B8 -3.0(6)
B5 B10 B12 B9 -38.8(5)
B5 B10 B12 B11 99.3(5)
B6 C1 B2 Ru1 -152.6(4)
B6 C1 B2 B3 142.2(5)
B6 C1 B2 C3 142.2(5)
B6 C1 B2 B7 103.4(5)
B6 C1 B2 B11 37.6(4)
B6 C1 B3 Ru1 -86.8(4)
B6 C1 B3 B2 -36.1(5)
B6 C1 B3 B4 107.2(5)
B6 C1 B3 B7 2.5(6)
B6 C1 B3 B8 65.8(6)
B6 C1 C3 Ru1 -86.8(4)
B6 C1 C3 B2 -36.1(5)
B6 C1 C3 B4 107.2(5)
B6 C1 C3 B7 2.5(6)
B6 C1 C3 B8 65.8(6)
B6 C1 B4 B3 -102.7(5)
B6 C1 B4 C3 -102.7(5)
B6 C1 B4 B5 37.6(5)
B6 C1 B4 B8 -63.8(6)
B6 C1 B4 B9 -2.7(6)
B6 C1 B5 B4 -142.1(5)
B6 C1 B5 B9 -100.9(5)
B6 C1 B5 B10 -39.5(5)
B6 B2 B3 Ru1 150.0(4)
B6 B2 B3 C1 34.0(4)
B6 B2 B3 B4 0.5(6)
B6 B2 B3 B7 -103.1(5)
B6 B2 B3 B8 -65.6(6)
B6 B2 C3 Ru1 150.0(4)
B6 B2 C3 C1 34.0(4)
B6 B2 C3 B4 0.5(6)
B6 B2 C3 B7 -103.1(5)
B6 B2 C3 B8 -65.6(6)
B6 B2 B7 B3 101.8(5)
B6 B2 B7 C3 101.8(5)
B6 B2 B7 B8 65.1(6)
B6 B2 B7 B11 -37.1(5)
B6 B2 B7 B12 0.3(6)
B6 B2 B11 B7 139.4(5)
B6 B2 B11 B10 40.9(5)
B6 B2 B11 B12 102.6(5)
B6 B5 B9 B4 -101.6(5)
B6 B5 B9 B8 -63.4(6)
B6 B5 B9 B10 37.3(4)
B6 B5 B9 B12 -0.2(6)
B6 B5 B10 B9 -138.2(5)
B6 B5 B10 B11 -35.8(5)
B6 B5 B10 B12 -98.7(5)
B6 B10 B11 B2 -40.7(4)
B6 B10 B11 B7 -102.6(5)
B6 B10 B11 B12 -139.5(5)
B6 B10 B12 B7 -4.5(7)
B6 B10 B12 B8 -67.1(6)
B6 B10 B12 B9 -102.9(5)
B6 B10 B12 B11 35.2(5)
B6 B11 B12 B7 100.6(5)
B6 B11 B12 B8 62.8(6)
B6 B11 B12 B9 0.4(6)
B6 B11 B12 B10 -36.6(5)
B7 B2 B3 Ru1 -106.9(3)
B7 B2 B3 C1 137.2(4)
B7 B2 B3 B4 103.6(5)
B7 B2 B3 B8 37.5(4)
B7 B2 C3 Ru1 -106.9(3)
B7 B2 C3 C1 137.2(4)
B7 B2 C3 B4 103.6(5)
B7 B2 C3 B8 37.5(4)
B7 B2 B6 C1 -99.9(5)
B7 B2 B6 B5 -64.8(5)
B7 B2 B6 B10 -3.0(6)
B7 B2 B6 B11 38.0(5)
B7 B2 B11 B6 -139.4(5)
B7 B2 B11 B10 -98.5(5)
B7 B2 B11 B12 -36.9(4)
B7 B3 B4 C1 98.7(5)
B7 B3 B4 B5 64.5(6)
B7 B3 B4 B8 -35.7(5)
B7 B3 B4 B9 2.1(6)
B7 B3 B8 B4 141.1(5)
B7 B3 B8 B9 102.5(5)
B7 B3 B8 B12 38.5(4)
B7 C3 B4 C1 98.7(5)
B7 C3 B4 B5 64.5(6)
B7 C3 B4 B8 -35.7(5)
B7 C3 B4 B9 2.1(6)
B7 C3 B8 B4 141.1(5)
B7 C3 B8 B9 102.5(5)
B7 C3 B8 B12 38.5(4)
B7 B8 B9 B4 101.9(5)
B7 B8 B9 B5 64.0(6)
B7 B8 B9 B10 0.2(6)
B7 B8 B9 B12 -35.9(4)
B7 B8 B12 B9 139.8(5)
B7 B8 B12 B10 104.0(5)
B7 B8 B12 B11 39.0(5)
B7 B11 B12 B8 -37.7(4)
B7 B11 B12 B9 -100.2(5)
B7 B11 B12 B10 -137.2(5)
B8 B3 B4 C1 134.3(5)
B8 B3 B4 B5 100.2(5)
B8 B3 B4 B9 37.7(5)
B8 B3 B7 B2 -138.3(5)
B8 B3 B7 B11 -102.7(5)
B8 B3 B7 B12 -40.2(5)
B8 C3 B4 C1 134.3(5)
B8 C3 B4 B5 100.2(5)
B8 C3 B4 B9 37.7(5)
B8 C3 B7 B2 -138.3(5)
B8 C3 B7 B11 -102.7(5)
B8 C3 B7 B12 -40.2(5)
B8 B4 B5 C1 95.9(5)
B8 B4 B5 B6 62.7(5)
B8 B4 B5 B9 -37.3(4)
B8 B4 B5 B10 -1.0(6)
B8 B4 B9 B5 137.5(5)
B8 B4 B9 B10 100.4(5)
B8 B4 B9 B12 37.9(5)
B8 B7 B11 B2 -98.3(5)
B8 B7 B11 B6 -61.8(6)
B8 B7 B11 B10 1.8(6)
B8 B7 B11 B12 39.0(4)
B8 B7 B12 B9 -35.4(5)
B8 B7 B12 B10 -97.8(6)
B8 B7 B12 B11 -137.4(5)
B8 B9 B10 B5 100.8(5)
B8 B9 B10 B6 63.0(6)
B8 B9 B10 B11 1.0(6)
B8 B9 B10 B12 -36.5(4)
B8 B9 B12 B7 35.5(4)
B8 B9 B12 B10 139.2(5)
B8 B9 B12 B11 100.9(5)
B9 B4 B5 C1 133.3(5)
B9 B4 B5 B6 100.0(5)
B9 B4 B5 B10 36.3(4)
B9 B4 B8 B3 -136.6(5)
B9 B4 B8 C3 -136.6(5)
B9 B4 B8 B7 -101.3(5)
B9 B4 B8 B12 -38.5(5)
B9 B5 B6 C1 98.0(5)
B9 B5 B6 B2 62.9(5)
B9 B5 B6 B10 -36.8(5)
B9 B5 B6 B11 0.4(6)
B9 B5 B10 B6 138.2(5)
B9 B5 B10 B11 102.5(5)
B9 B5 B10 B12 39.5(5)
B9 B8 B12 B7 -139.8(5)
B9 B8 B12 B10 -35.8(5)
B9 B8 B12 B11 -100.7(5)
B9 B10 B11 B2 60.1(6)
B9 B10 B11 B6 100.9(5)
B9 B10 B11 B7 -1.7(6)
B9 B10 B11 B12 -38.7(5)
B9 B10 B12 B7 98.3(5)
B9 B10 B12 B8 35.8(5)
B9 B10 B12 B11 138.1(5)
B10 B5 B6 C1 134.8(5)
B10 B5 B6 B2 99.6(5)
B10 B5 B6 B11 37.2(5)
B10 B5 B9 B4 -138.9(5)
B10 B5 B9 B8 -100.7(5)
B10 B5 B9 B12 -37.5(4)
B10 B6 B11 B2 133.9(5)
B10 B6 B11 B7 97.8(5)
B10 B6 B11 B12 35.9(5)
B10 B9 B12 B7 -103.7(5)
B10 B9 B12 B8 -139.2(5)
B10 B9 B12 B11 -38.2(4)
B10 B11 B12 B7 137.2(5)
B10 B11 B12 B8 99.4(5)
B10 B11 B12 B9 37.0(4)
B11 B2 B3 Ru1 -145.4(5)
B11 B2 B3 C1 98.7(5)
B11 B2 B3 B4 65.2(6)
B11 B2 B3 B7 -38.4(5)
B11 B2 B3 B8 -0.9(6)
B11 B2 C3 Ru1 -145.4(5)
B11 B2 C3 C1 98.7(5)
B11 B2 C3 B4 65.2(6)
B11 B2 C3 B7 -38.4(5)
B11 B2 C3 B8 -0.9(6)
B11 B2 B6 C1 -137.8(5)
B11 B2 B6 B5 -102.8(5)
B11 B2 B6 B10 -41.0(4)
B11 B2 B7 B3 138.9(5)
B11 B2 B7 C3 138.9(5)
B11 B2 B7 B8 102.2(5)
B11 B2 B7 B12 37.4(5)
B11 B6 B10 B5 -139.1(5)
B11 B6 B10 B9 -101.3(5)
B11 B6 B10 B12 -35.7(5)
B11 B7 B8 B3 97.8(5)
B11 B7 B8 C3 97.8(5)
B11 B7 B8 B4 62.8(6)
B11 B7 B8 B9 -1.3(6)
B11 B7 B8 B12 -38.0(4)
B11 B7 B12 B8 137.4(5)
B11 B7 B12 B9 102.0(5)
B11 B7 B12 B10 39.6(5)
B11 B10 B12 B7 -39.8(5)
B11 B10 B12 B8 -102.3(5)
B11 B10 B12 B9 -138.1(5)
B12 B7 B8 B3 135.8(5)
B12 B7 B8 C3 135.8(5)
B12 B7 B8 B4 100.8(5)
B12 B7 B8 B9 36.7(4)
B12 B7 B11 B2 -137.3(5)
B12 B7 B11 B6 -100.8(5)
B12 B7 B11 B10 -37.2(4)
B12 B8 B9 B4 137.7(5)
B12 B8 B9 B5 99.9(5)
B12 B8 B9 B10 36.1(4)
B12 B9 B10 B5 137.3(5)
B12 B9 B10 B6 99.5(5)
B12 B9 B10 B11 37.5(4)
B12 B10 B11 B2 98.8(5)
B12 B10 B11 B6 139.5(5)
B12 B10 B11 B7 37.0(4)
Ru1A P1 C101 C102 13.8(4)
Ru1A P1 C101 C106 -165.6(4)
Ru1A P1 C111 C112 86.3(4)
Ru1A P1 C111 C116 -93.9(4)
Ru1A P1 C121 C122 -170.1(3)
Ru1A P1 C121 C126 5.4(5)
Ru1A P2 C201 C202 119.4(4)
Ru1A P2 C201 C206 -60.1(4)
Ru1A P2 C211 C212 -69.0(4)
Ru1A P2 C211 C216 114.2(4)
Ru1A P2 C221 C222 -39.1(5)
Ru1A P2 C221 C226 140.9(4)
Ru1A B3' B4' C1' 117.3(5)
Ru1A B3' B4' B5' 147.7(5)
Ru1A B3' B4' B8' -113.7(6)
Ru1A B3' B4' B9' -146.5(5)
Ru1A B3' B7' C2' -119.3(6)
Ru1A B3' B7' B8' 111.3(6)
Ru1A B3' B7' B11' -149.6(6)
Ru1A B3' B7' B12' 145.8(5)
Ru1A B3' B8' B4' 111.5(7)
Ru1A B3' B8' B7' -114.9(6)
Ru1A B3' B8' B9' 143.6(5)
Ru1A B3' B8' B12' -151.4(5)
